data_4117419
loop_
_publ_author_name
'Shohei Tashiro'
'Ryou Kubota'
'Mitsuhiko Shionoya'

_publ_contact_author_address
;
Department of Chemistry
The University of Tokyo
Graduate School of Science
7-3-1, Hongo
Bunkyo-ku
Tokyo
113-0033
;
_publ_contact_author_email shionoya@chem.s.u-tokyo.ac.jp
_publ_contact_author_fax 81-3-5841-8061
_publ_contact_author_name 'Prof Mitsuhiko Shionoya'
_publ_contact_author_phone 81-3-5841-8061
_publ_section_title
;
 Metal-Macrocycle Framework (MMF): Supramolecular Nano-Channel Surfaces
 with Shape Sorting Capability
;
_journal_name_full 'Journal of the American Chemical Society'
_journal_page_first 2461
_journal_page_last 2464
_journal_paper_doi 10.1021/ja209422m
_journal_volume 134
_journal_year 2012
_chemical_formula_moiety '2(C42 H42 Cl6 N6 Pd3), 1.41(C6 H4 Br2), (C2 H3 N), 2(H2 O)'
_chemical_formula_sum 'C94.47 H96.64 Br2.82 Cl12 N13 O2 Pd6'
_chemical_formula_weight 2735.33
_space_group_IT_number 14
_symmetry_cell_setting monoclinic
_symmetry_Int_Tables_number 14
_symmetry_space_group_name_Hall '-P 2ybc'
_symmetry_space_group_name_H-M 'P 1 21/c 1'
_atom_sites_solution_hydrogens geom
_atom_sites_solution_primary direct
_atom_sites_solution_secondary difmap
_audit_creation_date 2010-11-05
_audit_creation_method 'by CrystalStructure 4.0'
_cell_angle_alpha 90.0000
_cell_angle_beta 90.7813(10)
_cell_angle_gamma 90.0000
_cell_formula_units_Z 4
_cell_length_a 19.6321(11)
_cell_length_b 52.270(3)
_cell_length_c 14.3163(7)
_cell_measurement_reflns_used 69788
_cell_measurement_temperature 99
_cell_measurement_theta_max 25.38
_cell_measurement_theta_min 3.02
_cell_volume 14689.6(14)
_computing_cell_refinement 'RAPID AUTO'
_computing_data_collection 'RAPID AUTO (Rigaku, ????)'
_computing_data_reduction 'RAPID AUTO'
_computing_molecular_graphics 'CrystalStructure 4.0'
_computing_publication_material 'CrystalStructure 4.0 (Rigaku, 2010)'
_computing_structure_refinement 'SHELXL97 (Sheldrick, 2008)'
_computing_structure_solution 'SHELXS97 (Sheldrick, 2008)'
_diffrn_ambient_temperature 99
_diffrn_detector_area_resol_mean 10.000
_diffrn_measured_fraction_theta_full 0.993
_diffrn_measured_fraction_theta_max 0.993
_diffrn_measurement_device_type 'Rigaku R-AXIS RAPID'
_diffrn_measurement_method \w
_diffrn_radiation_type 'Mo K\a'
_diffrn_radiation_wavelength 0.71075
_diffrn_reflns_av_R_equivalents 0.1547
_diffrn_reflns_limit_h_max 23
_diffrn_reflns_limit_h_min -23
_diffrn_reflns_limit_k_max 62
_diffrn_reflns_limit_k_min -62
_diffrn_reflns_limit_l_max 17
_diffrn_reflns_limit_l_min -16
_diffrn_reflns_number 180463
_diffrn_reflns_theta_full 25.35
_diffrn_reflns_theta_max 25.35
_diffrn_standards_number 0
_exptl_absorpt_coefficient_mu 1.744
_exptl_absorpt_correction_T_max 0.840
_exptl_absorpt_correction_T_min 0.104
_exptl_absorpt_correction_type multi-scan
_exptl_absorpt_process_details
;
    Higashi, T. (1995). Program for Absorption Correction.
    Rigaku Corporation, Tokyo, Japan.
;
_exptl_crystal_colour yellow
_exptl_crystal_density_diffrn 1.237
_exptl_crystal_description platelet
_exptl_crystal_F_000 5396.64
_exptl_crystal_size_max 0.400
_exptl_crystal_size_mid 0.250
_exptl_crystal_size_min 0.100
_platon_squeeze_details
;
;
_refine_diff_density_max 3.550
_refine_diff_density_min -1.340
_refine_ls_extinction_method none
_refine_ls_goodness_of_fit_ref 0.961
_refine_ls_hydrogen_treatment constr
_refine_ls_number_parameters 1158
_refine_ls_number_reflns 26748
_refine_ls_number_restraints 191
_refine_ls_R_factor_gt 0.0875
_refine_ls_shift/su_max 0.002
_refine_ls_structure_factor_coef Fsqd
_refine_ls_weighting_details 'w = 1/[\s^2^(Fo^2^)+(0.1566P)^2^+0.0000P] where P=(Fo^2^+2Fc^2^)/3'
_refine_ls_weighting_scheme calc
_refine_ls_wR_factor_ref 0.2783
_reflns_number_gt 12637
_reflns_number_total 26748
_reflns_threshold_expression F^2^>2.0\s(F^2^)
_cod_data_source_file ja209422m_si_002_05.cif
_cod_data_source_block 832886
_cod_original_cell_volume 14689.7(14)
_cod_database_code 4117419

loop_
_symmetry_equiv_pos_site_id
_symmetry_equiv_pos_as_xyz
1 +X,+Y,+Z
2 -X,1/2+Y,1/2-Z
3 -X,-Y,-Z
4 +X,1/2-Y,1/2+Z

loop_
_atom_site_label
_atom_site_type_symbol
_atom_site_fract_x
_atom_site_fract_y
_atom_site_fract_z
_atom_site_U_iso_or_equiv
_atom_site_adp_type
_atom_site_occupancy
_atom_site_symmetry_multiplicity
_atom_site_calc_flag
_atom_site_refinement_flags
Pd1 Pd 0.58141(4) 0.488554(16) 1.01169(4) 0.0469(3) Uani 1.0 4 d .
Pd2 Pd 1.03075(4) 0.486371(17) 0.82684(5) 0.0561(3) Uani 1.0 4 d .
Pd3 Pd 0.71144(4) 0.521921(18) 0.40328(5) 0.0578(3) Uani 1.0 4 d .
Pd4 Pd 0.56670(4) 0.576879(17) 0.71808(5) 0.0582(3) Uani 1.0 4 d .
Pd5 Pd 0.79926(6) 0.662452(19) 1.24210(7) 0.0809(4) Uani 1.0 4 d .
Pd6 Pd 0.66001(9) 0.74626(3) 0.78730(10) 0.1296(6) Uani 1.0 4 d .
Br1G Br 0.49518(16) 0.65436(5) 0.91410(19) 0.1689(14) Uani 0.889(5) 4 d .
Br2G Br 0.37805(17) 0.67463(6) 1.25829(19) 0.1773(15) Uani 0.889(5) 4 d .
Br3G Br 0.6204(2) 0.39424(7) 0.5766(3) 0.1353(18) Uani 0.522(5) 4 d .
Br4G Br 0.9012(3) 0.37882(11) 0.5121(5) 0.197(3) Uani 0.522(5) 4 d .
Cl1 Cl 0.57910(13) 0.53197(5) 0.98609(15) 0.0560(7) Uani 1.0 4 d .
Cl2 Cl 0.57790(13) 0.49257(5) 1.17147(14) 0.0579(7) Uani 1.0 4 d .
Cl3 Cl 1.00217(15) 0.52496(6) 0.89017(18) 0.0691(8) Uani 1.0 4 d .
Cl4 Cl 1.12399(14) 0.50297(6) 0.75128(18) 0.0686(8) Uani 1.0 4 d .
Cl5 Cl 0.78950(15) 0.55325(6) 0.43552(18) 0.0716(8) Uani 1.0 4 d .
Cl6 Cl 0.62766(15) 0.55074(6) 0.37033(19) 0.0719(8) Uani 1.0 4 d .
Cl7 Cl 0.50671(15) 0.57575(6) 0.57958(17) 0.0736(9) Uani 1.0 4 d .
Cl8 Cl 0.47163(14) 0.58417(6) 0.80645(17) 0.0659(8) Uani 1.0 4 d .
Cl9 Cl 0.9067(2) 0.64875(8) 1.2759(3) 0.1079(13) Uani 1.0 4 d .
Cl10 Cl 0.8380(3) 0.70256(7) 1.2060(3) 0.1110(13) Uani 1.0 4 d .
Cl11 Cl 0.6596(4) 0.78487(9) 0.8590(4) 0.165(3) Uani 1.0 4 d .
Cl12 Cl 0.5436(4) 0.74115(12) 0.7960(5) 0.179(3) Uani 1.0 4 d .
O1W O 0.5517(16) 0.7114(4) 0.5407(18) 0.364(19) Uani 1.0 4 d .
O2W O 0.8368(11) 0.6249(3) 0.4918(9) 0.233(10) Uani 1.0 4 d .
N1 N 0.5714(4) 0.48239(15) 0.8734(5) 0.0442(19) Uani 1.0 4 d .
N1S N 0.8318(6) 0.5537(2) 0.0954(8) 0.082(4) Uani 1.0 4 d .
N2 N 0.5872(4) 0.44966(16) 1.0218(5) 0.051(2) Uani 1.0 4 d .
N3 N 0.9520(4) 0.46974(19) 0.8928(6) 0.062(3) Uani 1.0 4 d .
N4 N 1.0495(4) 0.45081(16) 0.7754(6) 0.055(3) Uani 1.0 4 d .
N5 N 0.7800(5) 0.49334(18) 0.4368(5) 0.062(3) Uani 1.0 4 d .
N6 N 0.6509(4) 0.49174(16) 0.3695(5) 0.053(3) Uani 1.0 4 d .
N7 N 0.6569(5) 0.57158(19) 0.6505(6) 0.064(3) Uani 1.0 4 d .
N8 N 0.6255(5) 0.57614(16) 0.8353(6) 0.055(2) Uani 1.0 4 d .
N9 N 0.7619(5) 0.62937(17) 1.2905(6) 0.064(3) Uani 1.0 4 d .
N10 N 0.6997(6) 0.6712(3) 1.2169(8) 0.088(4) Uani 1.0 4 d .
N11 N 0.7611(7) 0.7473(3) 0.7804(9) 0.140(5) Uani 1.0 4 d .
N12 N 0.6667(9) 0.7133(3) 0.7186(9) 0.136(5) Uani 1.0 4 d .
C1 C 0.5518(5) 0.4559(3) 0.8621(7) 0.057(3) Uani 1.0 4 d .
C1G C 0.4835(12) 0.6766(4) 1.0094(14) 0.124(7) Uiso 0.889(5) 4 d .
C1S C 0.7847(7) 0.5439(3) 0.1221(7) 0.060(3) Uani 1.0 4 d .
C1T C 0.7223(6) 0.5311(3) 0.1552(8) 0.065(3) Uani 1.0 4 d .
C2 C 0.5201(5) 0.4463(3) 0.7780(7) 0.064(4) Uani 1.0 4 d .
C2G C 0.4406(10) 0.6688(3) 1.0864(12) 0.101(5) Uiso 0.889(5) 4 d .
C3 C 0.5065(6) 0.4208(3) 0.7677(7) 0.068(4) Uani 1.0 4 d .
C3G C 0.4335(10) 0.6856(4) 1.1617(12) 0.103(5) Uiso 0.889(5) 4 d .
C4 C 0.5237(6) 0.4034(3) 0.8395(8) 0.076(4) Uani 1.0 4 d .
C4G C 0.4627(11) 0.7086(4) 1.1624(14) 0.120(6) Uiso 0.889(5) 4 d .
C5 C 0.5532(5) 0.4143(3) 0.9244(7) 0.060(3) Uani 1.0 4 d .
C5G C 0.4992(11) 0.7182(4) 1.0879(15) 0.124(7) Uiso 0.889(5) 4 d .
C6 C 0.5649(5) 0.4388(2) 0.9359(6) 0.046(3) Uani 1.0 4 d .
C6G C 0.5092(11) 0.7004(4) 1.0139(14) 0.129(7) Uiso 0.889(5) 4 d .
C7 C 0.6545(5) 0.4388(2) 1.0590(7) 0.056(3) Uani 1.0 4 d .
C7G C 0.7114(5) 0.3895(3) 0.6169(13) 0.155(14) Uiso 0.522(5) 4 d .
C8 C 0.7137(5) 0.4494(3) 1.0052(6) 0.053(3) Uani 1.0 4 d .
C8G C 0.7668(5) 0.3862(3) 0.5565(10) 0.132(12) Uiso 0.522(5) 4 d .
C9 C 0.7505(5) 0.4697(3) 1.0370(7) 0.062(3) Uani 1.0 4 d .
C9G C 0.8311(5) 0.3814(3) 0.5921(8) 0.130(12) Uiso 0.522(5) 4 d .
C10 C 0.7315(6) 0.4373(3) 0.9196(7) 0.062(3) Uani 1.0 4 d .
C10G C 0.8435(8) 0.3790(7) 0.6868(8) 0.26(3) Uiso 0.522(5) 4 d .
C11 C 0.8057(6) 0.4789(3) 0.9873(8) 0.067(3) Uani 1.0 4 d .
C11G C 0.7880(9) 0.3814(5) 0.7476(9) 0.125(11) Uiso 0.522(5) 4 d .
C12 C 0.7865(5) 0.4479(3) 0.8708(7) 0.067(4) Uani 1.0 4 d .
C12G C 0.7239(8) 0.3897(6) 0.7136(12) 0.171(16) Uiso 0.522(5) 4 d .
C13 C 0.8225(5) 0.4686(3) 0.9031(7) 0.056(3) Uani 1.0 4 d .
C14 C 0.8844(5) 0.4778(3) 0.8504(7) 0.055(3) Uani 1.0 4 d .
C15 C 0.9629(6) 0.4408(3) 0.8900(9) 0.065(3) Uani 1.0 4 d .
C16 C 0.9263(6) 0.4254(3) 0.9468(9) 0.070(4) Uani 1.0 4 d .
C17 C 0.9346(7) 0.3992(3) 0.9362(10) 0.093(5) Uani 1.0 4 d .
C18 C 0.9825(8) 0.3902(3) 0.8736(10) 0.089(4) Uani 1.0 4 d .
C19 C 1.0161(6) 0.4061(3) 0.8196(9) 0.078(4) Uani 1.0 4 d .
C20 C 1.0064(5) 0.4331(3) 0.8300(8) 0.059(3) Uani 1.0 4 d .
C21 C 1.0425(6) 0.4476(3) 0.6703(7) 0.062(3) Uani 1.0 4 d .
C22 C 0.9774(6) 0.4590(3) 0.6346(7) 0.063(4) Uani 1.0 4 d .
C23 C 0.9735(6) 0.4846(3) 0.6071(7) 0.072(4) Uani 1.0 4 d .
C24 C 0.9180(6) 0.4435(3) 0.6326(8) 0.068(3) Uani 1.0 4 d .
C25 C 0.9131(6) 0.4953(3) 0.5767(7) 0.062(3) Uani 1.0 4 d .
C26 C 0.8565(6) 0.4560(3) 0.6021(8) 0.074(4) Uani 1.0 4 d .
C27 C 0.8553(6) 0.4810(3) 0.5727(7) 0.058(3) Uani 1.0 4 d .
C28 C 0.7888(6) 0.4931(3) 0.5405(7) 0.066(4) Uani 1.0 4 d .
C29 C 0.7554(5) 0.46832(19) 0.3898(5) 0.0387(18) Uani 1.0 4 d .
C30 C 0.7989(7) 0.4498(3) 0.3864(7) 0.071(3) Uani 1.0 4 d .
C31 C 0.7743(7) 0.4265(3) 0.3511(7) 0.074(3) Uani 1.0 4 d .
C32 C 0.7036(7) 0.4256(3) 0.3226(7) 0.068(3) Uani 1.0 4 d .
C33 C 0.6677(7) 0.4460(3) 0.3297(7) 0.066(3) Uani 1.0 4 d .
C34 C 0.6939(6) 0.4686(3) 0.3631(6) 0.057(2) Uani 1.0 4 d .
C35 C 0.5860(5) 0.4885(3) 0.4217(6) 0.062(3) Uani 1.0 4 d .
C36 C 0.5992(5) 0.4885(2) 0.5238(7) 0.048(3) Uani 1.0 4 d .
C37 C 0.5852(5) 0.5094(3) 0.5733(7) 0.060(3) Uani 1.0 4 d .
C38 C 0.6244(6) 0.4670(3) 0.5670(7) 0.062(3) Uani 1.0 4 d .
C39 C 0.5951(6) 0.5098(2) 0.6733(7) 0.058(3) Uani 1.0 4 d .
C40 C 0.6393(6) 0.4663(2) 0.6630(7) 0.059(3) Uani 1.0 4 d .
C41 C 0.6257(5) 0.4890(2) 0.7176(6) 0.054(3) Uani 1.0 4 d .
C42 C 0.6357(5) 0.4893(2) 0.8202(6) 0.050(3) Uani 1.0 4 d .
C43 C 0.7074(6) 0.5632(3) 0.7183(7) 0.060(3) Uani 1.0 4 d .
C44 C 0.7722(7) 0.5528(3) 0.6931(8) 0.078(4) Uani 1.0 4 d .
C45 C 0.8136(6) 0.5438(3) 0.7596(8) 0.079(4) Uani 1.0 4 d .
C46 C 0.7967(6) 0.5454(2) 0.8527(7) 0.063(3) Uani 1.0 4 d .
C47 C 0.7351(6) 0.55558(19) 0.8784(7) 0.054(3) Uani 1.0 4 d .
C48 C 0.6908(5) 0.5647(2) 0.8138(7) 0.052(3) Uani 1.0 4 d .
C49 C 0.6304(6) 0.6024(3) 0.8794(7) 0.063(3) Uani 1.0 4 d .
C50 C 0.6686(6) 0.6035(2) 0.9710(6) 0.055(3) Uani 1.0 4 d .
C51 C 0.6369(6) 0.5952(2) 1.0517(7) 0.062(3) Uani 1.0 4 d .
C52 C 0.7353(6) 0.6127(2) 0.9804(8) 0.066(3) Uani 1.0 4 d .
C53 C 0.6709(6) 0.5955(2) 1.1363(7) 0.059(3) Uani 1.0 4 d .
C54 C 0.7683(6) 0.6138(2) 1.0635(8) 0.061(3) Uani 1.0 4 d .
C55 C 0.7342(7) 0.6045(3) 1.1437(7) 0.063(3) Uani 1.0 4 d .
C56 C 0.7722(7) 0.60526(18) 1.2372(7) 0.062(3) Uani 1.0 4 d .
C57 C 0.6876(8) 0.6341(3) 1.3080(8) 0.076(3) Uani 1.0 4 d .
C58 C 0.6505(7) 0.6173(3) 1.3658(7) 0.076(4) Uani 1.0 4 d .
C59 C 0.5854(8) 0.6228(3) 1.3818(9) 0.090(4) Uani 1.0 4 d .
C60 C 0.5519(8) 0.6430(3) 1.3460(10) 0.094(4) Uani 1.0 4 d .
C61 C 0.5913(8) 0.6599(3) 1.2868(10) 0.092(4) Uani 1.0 4 d .
C62 C 0.6627(6) 0.65431(17) 1.2692(7) 0.051(3) Uani 1.0 4 d .
C63 C 0.6738(8) 0.6707(3) 1.1114(10) 0.091(5) Uani 1.0 4 d .
C64 C 0.7107(8) 0.6898(3) 1.0531(9) 0.087(4) Uani 1.0 4 d .
C65 C 0.6931(8) 0.7146(3) 1.0560(10) 0.090(4) Uani 1.0 4 d .
C66 C 0.7652(8) 0.6826(3) 0.9971(9) 0.087(4) Uani 1.0 4 d .
C67 C 0.7205(11) 0.7332(3) 0.9950(11) 0.131(7) Uani 1.0 4 d .
C68 C 0.7962(9) 0.7009(3) 0.9360(11) 0.108(5) Uani 1.0 4 d .
C69 C 0.7755(11) 0.7262(3) 0.9340(12) 0.128(6) Uani 1.0 4 d .
C70 C 0.7993(12) 0.7460(3) 0.8674(13) 0.148(6) Uani 1.0 4 d .
C71 C 0.7783(9) 0.7301(3) 0.7035(9) 0.144(5) Uani 1.0 4 d .
C72 C 0.8422(9) 0.7294(3) 0.6609(11) 0.154(5) Uani 1.0 4 d .
C73 C 0.8559(11) 0.7138(4) 0.5851(12) 0.171(6) Uani 1.0 4 d .
C74 C 0.8053(10) 0.6970(4) 0.5502(12) 0.165(6) Uani 1.0 4 d .
C75 C 0.7425(9) 0.6963(3) 0.5945(11) 0.147(5) Uani 1.0 4 d .
C76 C 0.7336(10) 0.7125(3) 0.6703(11) 0.136(4) Uani 1.0 4 d .
C77 C 0.6566(9) 0.6899(3) 0.7861(10) 0.103(5) Uani 1.0 4 d .
C78 C 0.6630(11) 0.6650(3) 0.7369(11) 0.097(5) Uani 1.0 4 d .
C79 C 0.6089(10) 0.6549(4) 0.6877(11) 0.103(5) Uani 1.0 4 d .
C80 C 0.7241(9) 0.6521(3) 0.7402(11) 0.097(5) Uani 1.0 4 d .
C81 C 0.6129(8) 0.6320(3) 0.6385(9) 0.086(4) Uani 1.0 4 d .
C82 C 0.7282(9) 0.6284(3) 0.6921(9) 0.095(5) Uani 1.0 4 d .
C83 C 0.6729(7) 0.6175(3) 0.6405(8) 0.070(4) Uani 1.0 4 d .
C84 C 0.6769(6) 0.5941(3) 0.5903(7) 0.071(4) Uani 1.0 4 d .
H1N H 0.5359 0.4925 0.8509 0.0530 Uiso 1.0 4 calc R
H2 H 0.5085 0.4578 0.7289 0.0771 Uiso 1.0 4 calc R
H2N H 0.5546 0.4450 1.0652 0.0616 Uiso 1.0 4 calc R
H3 H 0.4853 0.4147 0.7119 0.0816 Uiso 1.0 4 calc R
H3N H 0.9532 0.4749 0.9549 0.0749 Uiso 1.0 4 calc R
H4 H 0.5165 0.3855 0.8328 0.0910 Uiso 1.0 4 calc R
H4N H 1.0945 0.4470 0.7909 0.0659 Uiso 1.0 4 calc R
H5 H 0.5645 0.4031 0.9743 0.0721 Uiso 1.0 4 calc R
H5N H 0.8217 0.4977 0.4110 0.0749 Uiso 1.0 4 calc R
H6N H 0.6369 0.4949 0.3083 0.0641 Uiso 1.0 4 calc R
H7A H 0.6600 0.4432 1.1259 0.0666 Uiso 1.0 4 calc R
H7B H 0.6539 0.4199 1.0536 0.0666 Uiso 1.0 4 calc R
H7N H 0.6500 0.5579 0.6100 0.0763 Uiso 1.0 4 calc R
H8N H 0.6042 0.5655 0.8778 0.0655 Uiso 1.0 4 calc R
H9 H 0.7383 0.4777 1.0939 0.0740 Uiso 1.0 4 calc R
H9N H 0.7822 0.6268 1.3488 0.0773 Uiso 1.0 4 calc R
H10 H 0.7074 0.4228 0.8966 0.0743 Uiso 1.0 4 calc R
H10N H 0.6920 0.6875 1.2403 0.1058 Uiso 1.0 4 calc R
H11 H 0.8321 0.4925 1.0124 0.0801 Uiso 1.0 4 calc R
H11N H 0.7704 0.7635 0.7574 0.1686 Uiso 1.0 4 calc R
H12 H 0.7991 0.4405 0.8131 0.0801 Uiso 1.0 4 calc R
H12N H 0.6322 0.7128 0.6734 0.1629 Uiso 1.0 4 calc R
H14A H 0.8815 0.4713 0.7856 0.0662 Uiso 1.0 4 calc R
H14B H 0.8831 0.4967 0.8472 0.0662 Uiso 1.0 4 calc R
H16 H 0.8962 0.4322 0.9918 0.0836 Uiso 1.0 4 calc R
H17 H 0.9079 0.3876 0.9712 0.1113 Uiso 1.0 4 calc R
H18 H 0.9911 0.3724 0.8697 0.1071 Uiso 1.0 4 calc R
H19 H 1.0464 0.3997 0.7742 0.0931 Uiso 1.0 4 calc R
H21A H 1.0815 0.4559 0.6395 0.0739 Uiso 1.0 4 calc R
H21B H 1.0437 0.4291 0.6546 0.0739 Uiso 1.0 4 calc R
H23 H 1.0135 0.4948 0.6093 0.0860 Uiso 1.0 4 calc R
H24 H 0.9189 0.4260 0.6504 0.0813 Uiso 1.0 4 calc R
H25 H 0.9118 0.5128 0.5584 0.0744 Uiso 1.0 4 calc R
H26 H 0.8151 0.4465 0.6021 0.0892 Uiso 1.0 4 calc R
H28A H 0.7504 0.4836 0.5683 0.0788 Uiso 1.0 4 calc R
H28B H 0.7870 0.5109 0.5639 0.0788 Uiso 1.0 4 calc R
H30 H 0.8448 0.4519 0.4067 0.0857 Uiso 1.0 4 calc R
H31 H 0.8030 0.4120 0.3462 0.0886 Uiso 1.0 4 calc R
H32 H 0.6841 0.4102 0.2991 0.0817 Uiso 1.0 4 calc R
H33 H 0.6211 0.4454 0.3110 0.0795 Uiso 1.0 4 calc R
H35A H 0.5544 0.5026 0.4053 0.0742 Uiso 1.0 4 calc R
H35B H 0.5641 0.4722 0.4031 0.0742 Uiso 1.0 4 calc R
H37 H 0.5685 0.5242 0.5422 0.0722 Uiso 1.0 4 calc R
H38 H 0.6321 0.4521 0.5307 0.0741 Uiso 1.0 4 calc R
H39 H 0.5809 0.5242 0.7086 0.0701 Uiso 1.0 4 calc R
H40 H 0.6578 0.4514 0.6914 0.0710 Uiso 1.0 4 calc R
H42A H 0.6509 0.5066 0.8397 0.0602 Uiso 1.0 4 calc R
H42B H 0.6723 0.4771 0.8374 0.0602 Uiso 1.0 4 calc R
H44 H 0.7853 0.5524 0.6296 0.0936 Uiso 1.0 4 calc R
H45 H 0.8555 0.5361 0.7427 0.0953 Uiso 1.0 4 calc R
H46 H 0.8278 0.5395 0.8993 0.0754 Uiso 1.0 4 calc R
H47 H 0.7236 0.5562 0.9426 0.0647 Uiso 1.0 4 calc R
H49A H 0.6529 0.6140 0.8350 0.0758 Uiso 1.0 4 calc R
H49B H 0.5837 0.6089 0.8892 0.0758 Uiso 1.0 4 calc R
H51 H 0.5913 0.5892 1.0483 0.0738 Uiso 1.0 4 calc R
H52 H 0.7581 0.6185 0.9263 0.0786 Uiso 1.0 4 calc R
H53 H 0.6488 0.5893 1.1904 0.0713 Uiso 1.0 4 calc R
H54 H 0.8131 0.6206 1.0683 0.0736 Uiso 1.0 4 calc R
H56A H 0.7570 0.5907 1.2757 0.0749 Uiso 1.0 4 calc R
H56B H 0.8215 0.6030 1.2259 0.0749 Uiso 1.0 4 calc R
H58 H 0.6713 0.6026 1.3924 0.0906 Uiso 1.0 4 calc R
H59 H 0.5610 0.6116 1.4214 0.1076 Uiso 1.0 4 calc R
H60 H 0.5052 0.6460 1.3586 0.1127 Uiso 1.0 4 calc R
H61 H 0.5704 0.6746 1.2595 0.1099 Uiso 1.0 4 calc R
H63A H 0.6806 0.6534 1.0852 0.1095 Uiso 1.0 4 calc R
H63B H 0.6244 0.6745 1.1091 0.1095 Uiso 1.0 4 calc R
H65 H 0.6609 0.7200 1.1009 0.1080 Uiso 1.0 4 calc R
H66 H 0.7819 0.6655 0.9995 0.1049 Uiso 1.0 4 calc R
H67 H 0.7028 0.7501 0.9943 0.1577 Uiso 1.0 4 calc R
H68 H 0.8317 0.6955 0.8960 0.1298 Uiso 1.0 4 calc R
H70A H 0.7970 0.7629 0.8984 0.1777 Uiso 1.0 4 calc R
H70B H 0.8477 0.7426 0.8531 0.1777 Uiso 1.0 4 calc R
H72 H 0.8775 0.7401 0.6849 0.1849 Uiso 1.0 4 calc R
H73 H 0.8993 0.7144 0.5566 0.2055 Uiso 1.0 4 calc R
H74 H 0.8138 0.6864 0.4977 0.1981 Uiso 1.0 4 calc R
H75 H 0.7072 0.6851 0.5737 0.1760 Uiso 1.0 4 calc R
H77A H 0.6911 0.6908 0.8371 0.1233 Uiso 1.0 4 calc R
H77B H 0.6110 0.6910 0.8145 0.1233 Uiso 1.0 4 calc R
H79 H 0.5669 0.6640 0.6871 0.1233 Uiso 1.0 4 calc R
H80 H 0.7623 0.6589 0.7735 0.1164 Uiso 1.0 4 calc R
H81 H 0.5747 0.6262 0.6032 0.1037 Uiso 1.0 4 calc R
H82 H 0.7701 0.6194 0.6944 0.1137 Uiso 1.0 4 calc R
H84A H 0.7240 0.5917 0.5683 0.0846 Uiso 1.0 4 calc R
H84B H 0.6463 0.5949 0.5349 0.0846 Uiso 1.0 4 calc R

loop_
_atom_site_aniso_label
_atom_site_aniso_U_11
_atom_site_aniso_U_22
_atom_site_aniso_U_33
_atom_site_aniso_U_12
_atom_site_aniso_U_13
_atom_site_aniso_U_23
Pd1 0.0308(4) 0.0820(6) 0.0281(4) -0.0006(4) -0.0005(3) 0.0050(4)
Pd2 0.0362(5) 0.0871(7) 0.0450(5) 0.0028(4) 0.0001(4) 0.0018(4)
Pd3 0.0413(5) 0.0967(7) 0.0353(4) -0.0003(5) 0.0015(4) 0.0016(4)
Pd4 0.0498(6) 0.0884(7) 0.0365(4) -0.0029(5) 0.0018(4) 0.0072(4)
Pd5 0.0716(8) 0.0774(7) 0.0940(8) 0.0001(6) 0.0079(6) -0.0114(6)
Pd6 0.1592(15) 0.1007(10) 0.1306(11) 0.0209(9) 0.0557(10) 0.0338(9)
Br1G 0.193(3) 0.167(3) 0.148(3) 0.057(2) 0.0389(19) -0.0158(17)
Br2G 0.169(3) 0.229(4) 0.134(3) -0.014(3) 0.0178(19) 0.0130(19)
Br3G 0.125(4) 0.130(4) 0.152(4) 0.001(3) 0.024(3) -0.005(3)
Br4G 0.158(5) 0.185(5) 0.250(7) 0.018(4) 0.031(5) -0.063(5)
Cl1 0.0417(15) 0.0862(19) 0.0400(12) -0.0039(13) -0.0012(10) 0.0021(12)
Cl2 0.0455(15) 0.100(2) 0.0284(11) 0.0047(14) -0.0021(10) 0.0029(12)
Cl3 0.0607(19) 0.094(3) 0.0532(15) 0.0032(16) 0.0053(13) 0.0040(14)
Cl4 0.0428(16) 0.105(3) 0.0578(15) -0.0026(15) 0.0045(12) 0.0031(15)
Cl5 0.0560(19) 0.101(3) 0.0579(16) -0.0047(16) 0.0034(13) -0.0040(15)
Cl6 0.0551(19) 0.096(3) 0.0644(17) 0.0051(16) -0.0004(14) 0.0050(15)
Cl7 0.063(2) 0.112(3) 0.0453(14) -0.0041(17) -0.0041(13) 0.0110(15)
Cl8 0.0488(17) 0.100(3) 0.0487(14) -0.0006(15) 0.0057(12) 0.0130(14)
Cl9 0.078(3) 0.100(3) 0.145(4) 0.008(2) -0.005(3) -0.018(3)
Cl10 0.099(3) 0.089(3) 0.145(4) -0.006(3) 0.029(3) -0.011(3)
Cl11 0.222(7) 0.111(4) 0.164(5) 0.043(4) 0.103(5) 0.041(3)
Cl12 0.152(6) 0.190(6) 0.197(6) 0.051(5) 0.059(5) 0.071(5)
O1W 0.54(5) 0.22(2) 0.33(3) 0.16(3) 0.28(3) 0.068(18)
O2W 0.39(3) 0.202(14) 0.104(9) -0.070(16) 0.092(13) 0.052(10)
N1 0.031(5) 0.065(6) 0.036(4) -0.008(4) 0.001(4) 0.015(4)
N1S 0.051(7) 0.105(9) 0.091(8) -0.007(6) -0.007(6) 0.023(7)
N2 0.030(5) 0.088(7) 0.036(4) 0.009(4) 0.006(4) 0.001(4)
N3 0.029(5) 0.108(8) 0.050(5) 0.001(5) 0.001(4) -0.009(5)
N4 0.031(5) 0.081(7) 0.053(5) 0.008(5) -0.005(4) -0.009(5)
N5 0.035(5) 0.117(8) 0.035(4) 0.014(5) 0.003(4) 0.008(5)
N6 0.048(6) 0.086(7) 0.027(4) -0.007(5) -0.001(4) 0.012(4)
N7 0.045(6) 0.105(8) 0.041(5) -0.002(5) 0.003(4) -0.006(5)
N8 0.047(6) 0.070(6) 0.047(5) 0.002(5) -0.001(4) -0.004(5)
N9 0.052(6) 0.084(7) 0.057(5) 0.004(5) -0.001(5) 0.012(5)
N10 0.056(7) 0.110(9) 0.099(8) 0.016(6) 0.005(6) -0.037(7)
N11 0.206(13) 0.097(8) 0.120(9) 0.033(8) 0.069(8) 0.044(6)
N12 0.167(10) 0.126(10) 0.115(9) 0.046(8) 0.041(8) 0.033(8)
C1 0.027(6) 0.097(9) 0.048(6) 0.017(6) 0.008(5) 0.013(6)
C1S 0.063(9) 0.073(8) 0.045(6) 0.025(7) -0.011(6) 0.003(6)
C1T 0.051(8) 0.077(8) 0.068(7) -0.004(6) 0.014(6) 0.008(6)
C2 0.039(7) 0.123(11) 0.031(5) -0.003(7) -0.011(5) -0.017(6)
C3 0.058(8) 0.106(10) 0.040(6) -0.011(7) 0.005(5) -0.015(7)
C4 0.048(8) 0.113(11) 0.068(8) -0.010(7) 0.022(6) -0.016(8)
C5 0.039(7) 0.099(10) 0.042(6) 0.001(6) -0.000(5) 0.015(6)
C6 0.033(6) 0.065(7) 0.040(5) -0.009(5) 0.009(4) -0.017(5)
C7 0.042(7) 0.084(8) 0.040(5) -0.000(6) 0.000(5) 0.013(5)
C8 0.026(6) 0.095(9) 0.038(5) 0.007(6) -0.009(4) 0.011(5)
C9 0.032(6) 0.101(9) 0.053(6) 0.000(6) 0.009(5) -0.006(6)
C10 0.041(7) 0.101(9) 0.043(6) 0.007(6) -0.003(5) -0.001(6)
C11 0.048(7) 0.094(9) 0.059(7) 0.007(6) -0.008(6) -0.008(6)
C12 0.033(7) 0.130(11) 0.038(6) 0.002(7) 0.005(5) -0.010(6)
C13 0.033(6) 0.090(9) 0.045(6) -0.002(6) -0.004(5) 0.005(6)
C14 0.028(6) 0.087(8) 0.050(6) -0.003(5) -0.001(5) 0.008(6)
C15 0.031(7) 0.082(9) 0.083(8) -0.004(6) -0.019(6) 0.007(7)
C16 0.035(7) 0.080(9) 0.094(9) 0.003(6) 0.006(6) -0.004(7)
C17 0.068(10) 0.112(13) 0.099(10) -0.017(9) 0.009(8) -0.017(9)
C18 0.088(11) 0.079(10) 0.101(10) -0.014(8) 0.002(9) -0.009(8)
C19 0.048(8) 0.096(11) 0.089(9) -0.007(7) 0.001(7) -0.005(8)
C20 0.026(6) 0.081(9) 0.069(7) -0.008(6) -0.014(5) 0.003(6)
C21 0.047(7) 0.081(8) 0.057(6) 0.014(6) 0.010(5) -0.006(6)
C22 0.041(7) 0.112(10) 0.037(6) 0.012(7) 0.001(5) -0.010(6)
C23 0.049(8) 0.126(12) 0.041(6) -0.007(7) 0.015(5) 0.013(7)
C24 0.057(8) 0.083(9) 0.063(7) -0.001(7) -0.002(6) -0.010(6)
C25 0.047(8) 0.094(9) 0.046(6) 0.009(7) 0.003(5) 0.009(6)
C26 0.028(7) 0.141(13) 0.053(7) -0.010(7) -0.008(5) -0.006(7)
C27 0.035(7) 0.091(9) 0.049(6) 0.012(6) 0.004(5) -0.001(6)
C28 0.045(7) 0.113(10) 0.038(6) 0.001(7) -0.009(5) 0.002(6)
C29 0.023(4) 0.085(6) 0.008(3) 0.013(4) 0.004(3) -0.001(4)
C30 0.065(6) 0.103(7) 0.046(5) 0.004(5) -0.004(5) -0.004(5)
C31 0.074(6) 0.096(6) 0.051(5) 0.011(5) 0.003(5) -0.007(5)
C32 0.069(6) 0.094(6) 0.042(5) 0.005(5) -0.001(5) -0.010(5)
C33 0.059(6) 0.099(7) 0.041(5) -0.006(5) 0.000(5) -0.003(5)
C34 0.055(5) 0.090(6) 0.025(4) -0.003(5) 0.004(4) -0.003(4)
C35 0.032(6) 0.117(10) 0.037(5) -0.011(6) 0.009(4) -0.001(6)
C36 0.025(6) 0.079(8) 0.040(5) 0.000(5) -0.001(4) -0.003(6)
C37 0.040(7) 0.088(9) 0.053(6) 0.000(6) -0.003(5) 0.029(6)
C38 0.049(7) 0.094(9) 0.042(6) -0.004(6) 0.014(5) -0.003(6)
C39 0.043(7) 0.080(8) 0.053(6) -0.004(6) 0.012(5) 0.006(6)
C40 0.057(8) 0.077(8) 0.044(6) 0.010(6) 0.014(5) 0.003(6)
C41 0.048(7) 0.089(8) 0.024(5) 0.005(6) 0.007(4) 0.012(5)
C42 0.047(7) 0.071(7) 0.033(5) -0.008(5) 0.005(4) 0.011(5)
C43 0.046(7) 0.090(9) 0.045(6) -0.002(6) -0.001(5) 0.007(6)
C44 0.075(10) 0.105(10) 0.055(7) 0.014(8) 0.024(7) 0.000(7)
C45 0.053(8) 0.138(12) 0.048(7) 0.027(8) 0.007(6) 0.003(7)
C46 0.059(8) 0.082(8) 0.047(6) 0.007(6) 0.001(5) 0.010(6)
C47 0.056(7) 0.067(7) 0.038(5) 0.009(6) -0.003(5) -0.004(5)
C48 0.044(7) 0.069(7) 0.041(5) 0.000(6) 0.001(5) -0.004(5)
C49 0.056(8) 0.092(9) 0.041(6) 0.011(6) -0.004(5) 0.006(6)
C50 0.048(7) 0.080(8) 0.035(5) 0.010(6) 0.001(5) -0.010(5)
C51 0.048(7) 0.083(8) 0.054(7) -0.012(6) 0.018(5) -0.015(6)
C52 0.056(8) 0.078(8) 0.063(7) 0.001(6) 0.022(6) -0.003(6)
C53 0.064(8) 0.068(8) 0.047(6) -0.003(6) 0.006(6) -0.010(5)
C54 0.034(7) 0.068(8) 0.082(8) 0.006(6) -0.009(6) -0.003(6)
C55 0.072(9) 0.076(8) 0.042(6) 0.006(7) -0.001(6) -0.009(6)
C56 0.094(10) 0.042(6) 0.051(6) 0.012(6) -0.017(6) -0.014(5)
C57 0.097(9) 0.076(8) 0.055(7) -0.014(6) -0.003(6) -0.012(6)
C58 0.089(8) 0.099(9) 0.039(6) -0.018(7) 0.000(6) 0.012(6)
C59 0.103(9) 0.113(10) 0.053(7) -0.001(8) 0.005(7) -0.014(7)
C60 0.072(9) 0.104(11) 0.106(11) -0.016(7) 0.009(7) -0.031(8)
C61 0.094(9) 0.089(9) 0.091(9) -0.012(7) 0.004(8) -0.026(7)
C62 0.088(7) 0.026(5) 0.039(5) -0.014(5) 0.010(5) -0.013(4)
C63 0.103(12) 0.074(9) 0.097(10) 0.013(8) 0.020(9) -0.001(8)
C64 0.094(11) 0.075(7) 0.091(9) 0.008(7) 0.017(7) 0.005(7)
C65 0.109(12) 0.072(8) 0.089(9) 0.011(7) 0.008(8) -0.008(7)
C66 0.095(11) 0.073(8) 0.095(10) -0.007(7) 0.021(8) -0.008(7)
C67 0.21(2) 0.089(9) 0.102(11) 0.036(11) 0.072(12) 0.017(9)
C68 0.117(14) 0.093(9) 0.116(12) 0.009(9) 0.046(10) 0.013(9)
C69 0.172(15) 0.090(8) 0.124(12) -0.006(9) 0.055(10) 0.007(9)
C70 0.197(15) 0.100(10) 0.149(12) -0.025(10) 0.074(11) 0.021(10)
C71 0.204(11) 0.112(10) 0.119(9) 0.011(7) 0.081(8) 0.038(6)
C72 0.199(11) 0.123(11) 0.142(11) 0.015(9) 0.080(9) 0.027(8)
C73 0.213(13) 0.141(13) 0.163(12) 0.004(10) 0.104(11) 0.013(9)
C74 0.214(15) 0.135(12) 0.148(11) 0.014(10) 0.088(10) 0.013(8)
C75 0.213(13) 0.108(10) 0.120(10) 0.010(9) 0.083(9) 0.039(6)
C76 0.192(10) 0.095(9) 0.124(9) 0.030(7) 0.068(8) 0.044(6)
C77 0.153(16) 0.068(9) 0.087(10) -0.031(9) 0.019(10) 0.026(8)
C78 0.125(16) 0.089(12) 0.077(10) -0.007(11) 0.002(10) 0.030(9)
C79 0.121(16) 0.099(13) 0.089(11) 0.023(11) 0.026(11) 0.029(10)
C80 0.089(12) 0.090(11) 0.112(12) -0.013(9) 0.028(9) 0.003(9)
C81 0.079(11) 0.119(13) 0.062(8) -0.001(9) 0.012(7) 0.035(8)
C82 0.114(13) 0.095(11) 0.077(9) 0.004(9) 0.033(9) 0.047(8)
C83 0.059(9) 0.097(10) 0.052(7) -0.015(8) -0.004(6) 0.002(7)
C84 0.061(8) 0.108(10) 0.043(6) -0.010(7) 0.005(5) 0.022(7)

loop_
_atom_type_symbol
_atom_type_description
_atom_type_scat_dispersion_real
_atom_type_scat_dispersion_imag
_atom_type_scat_source
C C 0.003 0.002
;
International Tables for Crystallography
(1992, Vol. C, Tables 4.2.6.8 and 6.1.1.4)
;
H H 0.000 0.000
;
International Tables for Crystallography
(1992, Vol. C, Table 6.1.1.4)
;
N N 0.006 0.003
;
International Tables for Crystallography
(1992, Vol. C, Tables 4.2.6.8 and 6.1.1.4)
;
Pd Pd -0.999 1.007
;
International Tables for Crystallography
(1992, Vol. C, Tables 4.2.6.8 and 6.1.1.4)
;
Cl Cl 0.148 0.159
;
International Tables for Crystallography
(1992, Vol. C, Tables 4.2.6.8 and 6.1.1.4)
;
Br Br -0.290 2.459
;
International Tables for Crystallography
(1992, Vol. C, Tables 4.2.6.8 and 6.1.1.4)
;
O O 0.011 0.006
;
International Tables for Crystallography
(1992, Vol. C, Tables 4.2.6.8 and 6.1.1.4)
;

loop_
_geom_angle_atom_site_label_1
_geom_angle_atom_site_label_2
_geom_angle_atom_site_label_3
_geom_angle
_geom_angle_publ_flag
Cl1 Pd1 Cl2 93.88(9) yes
Cl1 Pd1 N1 90.0(3) yes
Cl1 Pd1 N2 174.5(2) yes
Cl2 Pd1 N1 171.6(3) yes
Cl2 Pd1 N2 91.3(2) yes
N1 Pd1 N2 85.1(3) yes
Cl3 Pd2 Cl4 93.14(11) yes
Cl3 Pd2 N3 90.0(3) yes
Cl3 Pd2 N4 175.4(3) yes
Cl4 Pd2 N3 176.5(3) yes
Cl4 Pd2 N4 91.5(3) yes
N3 Pd2 N4 85.4(4) yes
Cl5 Pd3 Cl6 92.77(12) yes
Cl5 Pd3 N5 92.2(3) yes
Cl5 Pd3 N6 173.7(3) yes
Cl6 Pd3 N5 174.4(3) yes
Cl6 Pd3 N6 92.6(3) yes
N5 Pd3 N6 82.6(4) yes
Cl7 Pd4 Cl8 93.95(10) yes
Cl7 Pd4 N7 91.4(3) yes
Cl7 Pd4 N8 175.4(3) yes
Cl8 Pd4 N7 174.4(3) yes
Cl8 Pd4 N8 90.3(3) yes
N7 Pd4 N8 84.4(4) yes
Cl9 Pd5 Cl10 91.50(16) yes
Cl9 Pd5 N9 89.9(3) yes
Cl9 Pd5 N10 174.1(4) yes
Cl10 Pd5 N9 172.2(3) yes
Cl10 Pd5 N10 94.4(4) yes
N9 Pd5 N10 84.2(5) yes
Cl11 Pd6 Cl12 93.9(3) yes
Cl11 Pd6 N11 90.5(4) yes
Cl11 Pd6 N12 175.5(5) yes
Cl12 Pd6 N11 174.9(4) yes
Cl12 Pd6 N12 89.9(5) yes
N11 Pd6 N12 85.8(6) yes
Pd1 N1 C1 106.6(6) yes
Pd1 N1 C42 112.4(5) yes
C1 N1 C42 113.1(8) yes
Pd1 N2 C6 108.7(6) yes
Pd1 N2 C7 116.2(6) yes
C6 N2 C7 114.2(8) yes
Pd2 N3 C14 111.4(7) yes
Pd2 N3 C15 107.8(6) yes
C14 N3 C15 112.8(8) yes
Pd2 N4 C20 105.8(6) yes
Pd2 N4 C21 116.5(7) yes
C20 N4 C21 114.1(8) yes
Pd3 N5 C28 107.6(7) yes
Pd3 N5 C29 108.2(6) yes
C28 N5 C29 117.2(8) yes
Pd3 N6 C34 108.4(7) yes
Pd3 N6 C35 118.0(6) yes
C34 N6 C35 115.5(8) yes
Pd4 N7 C43 108.3(6) yes
Pd4 N7 C84 113.3(7) yes
C43 N7 C84 115.8(9) yes
Pd4 N8 C48 109.1(6) yes
Pd4 N8 C49 111.2(6) yes
C48 N8 C49 114.2(8) yes
Pd5 N9 C56 120.0(7) yes
Pd5 N9 C57 106.0(7) yes
C56 N9 C57 111.4(9) yes
Pd5 N10 C62 105.9(8) yes
Pd5 N10 C63 117.4(8) yes
C62 N10 C63 110.3(10) yes
Pd6 N11 C70 117.5(12) yes
Pd6 N11 C71 105.1(10) yes
C70 N11 C71 119.8(13) yes
Pd6 N12 C76 108.5(10) yes
Pd6 N12 C77 111.1(9) yes
C76 N12 C77 112.5(13) yes
N1 C1 C2 122.6(10) yes
N1 C1 C6 118.6(9) yes
C2 C1 C6 118.8(11) yes
Br1G C1G C2G 118.1(15) yes
Br1G C1G C6G 125.5(17) yes
C2G C1G C6G 116.3(18) yes
N1S C1S C1T 178.8(12) yes
C1 C2 C3 120.8(11) yes
C1G C2G C3G 118.3(16) yes
C2 C3 C4 120.4(10) yes
Br2G C3G C2G 116.5(14) yes
Br2G C3G C4G 121.8(15) yes
C2G C3G C4G 121.7(17) yes
C3 C4 C5 116.3(12) yes
C3G C4G C5G 123.2(19) yes
C4 C5 C6 123.8(11) yes
C4G C5G C6G 114.3(18) yes
N2 C6 C1 116.7(9) yes
N2 C6 C5 123.5(9) yes
C1 C6 C5 119.7(9) yes
C1G C6G C5G 126(2) yes
N2 C7 C8 110.8(8) yes
Br3G C7G C8G 124.4(12) yes
Br3G C7G C12G 116.9(11) yes
C8G C7G C12G 118.7(11) yes
C7 C8 C9 121.6(9) yes
C7 C8 C10 118.5(10) yes
C9 C8 C10 119.9(10) yes
C7G C8G C9G 120.4(13) yes
C8 C9 C11 120.8(10) yes
Br4G C9G C8G 118.7(10) yes
Br4G C9G C10G 119.3(9) yes
C8G C9G C10G 121.9(12) yes
C8 C10 C12 116.7(10) yes
C9G C10G C11G 118.1(13) yes
C9 C11 C13 121.1(11) yes
C10G C11G C12G 120.6(13) yes
C10 C12 C13 122.7(10) yes
C7G C12G C11G 118.7(14) yes
C11 C13 C12 118.7(10) yes
C11 C13 C14 121.3(10) yes
C12 C13 C14 119.7(9) yes
N3 C14 C13 114.6(8) yes
N3 C15 C16 119.8(10) yes
N3 C15 C20 114.9(11) yes
C16 C15 C20 125.3(12) yes
C15 C16 C17 117.2(12) yes
C16 C17 C18 119.0(13) yes
C17 C18 C19 121.0(14) yes
C18 C19 C20 119.5(12) yes
N4 C20 C15 123.2(11) yes
N4 C20 C19 118.9(10) yes
C15 C20 C19 117.8(11) yes
N4 C21 C22 111.0(9) yes
C21 C22 C23 121.5(11) yes
C21 C22 C24 118.6(11) yes
C23 C22 C24 119.9(11) yes
C22 C23 C25 121.6(12) yes
C22 C24 C26 115.8(12) yes
C23 C25 C27 120.1(12) yes
C24 C26 C27 122.4(11) yes
C25 C27 C26 120.1(11) yes
C25 C27 C28 119.7(12) yes
C26 C27 C28 120.1(10) yes
N5 C28 C27 113.0(9) yes
N5 C29 C30 116.5(9) yes
N5 C29 C34 114.4(9) yes
C30 C29 C34 129.0(11) yes
C29 C30 C31 116.0(12) yes
C30 C31 C32 117.2(12) yes
C31 C32 C33 118.6(12) yes
C32 C33 C34 122.6(12) yes
N6 C34 C29 122.5(10) yes
N6 C34 C33 120.9(10) yes
C29 C34 C33 116.5(11) yes
N6 C35 C36 110.8(8) yes
C35 C36 C37 119.4(10) yes
C35 C36 C38 120.2(10) yes
C37 C36 C38 120.5(9) yes
C36 C37 C39 121.0(10) yes
C36 C38 C40 122.2(11) yes
C37 C39 C41 119.5(10) yes
C38 C40 C41 118.1(10) yes
C39 C41 C40 118.4(8) yes
C39 C41 C42 119.7(9) yes
C40 C41 C42 121.5(9) yes
N1 C42 C41 113.1(8) yes
N7 C43 C44 123.3(9) yes
N7 C43 C48 118.0(9) yes
C44 C43 C48 118.7(10) yes
C43 C44 C45 119.4(11) yes
C44 C45 C46 121.0(12) yes
C45 C46 C47 120.4(10) yes
C46 C47 C48 120.9(9) yes
N8 C48 C43 116.3(9) yes
N8 C48 C47 124.3(9) yes
C43 C48 C47 119.4(10) yes
N8 C49 C50 115.4(9) yes
C49 C50 C51 119.3(10) yes
C49 C50 C52 123.5(9) yes
C51 C50 C52 117.2(9) yes
C50 C51 C53 120.7(10) yes
C50 C52 C54 122.5(10) yes
C51 C53 C55 121.1(10) yes
C52 C54 C55 118.2(10) yes
C53 C55 C54 120.3(10) yes
C53 C55 C56 121.6(10) yes
C54 C55 C56 118.1(11) yes
N9 C56 C55 113.9(9) yes
N9 C57 C58 120.2(11) yes
N9 C57 C62 115.3(11) yes
C58 C57 C62 124.4(13) yes
C57 C58 C59 118.1(13) yes
C58 C59 C60 124.7(14) yes
C59 C60 C61 116.0(14) yes
C60 C61 C62 119.9(12) yes
N10 C62 C57 124.2(12) yes
N10 C62 C61 118.9(10) yes
C57 C62 C61 116.8(11) yes
N10 C63 C64 111.8(11) yes
C63 C64 C65 120.0(13) yes
C63 C64 C66 121.4(12) yes
C65 C64 C66 118.5(13) yes
C64 C65 C67 123.0(14) yes
C64 C66 C68 120.2(13) yes
C65 C67 C69 119.3(14) yes
C66 C68 C69 121.5(15) yes
C67 C69 C68 116.9(15) yes
C67 C69 C70 116.9(15) yes
C68 C69 C70 125.8(17) yes
N11 C70 C69 114.9(16) yes
N11 C71 C72 124.0(14) yes
N11 C71 C76 121.8(15) yes
C72 C71 C76 114.1(13) yes
C71 C72 C73 122.6(16) yes
C72 C73 C74 120.0(18) yes
C73 C74 C75 118.6(16) yes
C74 C75 C76 117.4(16) yes
N12 C76 C71 112.8(13) yes
N12 C76 C75 120.0(15) yes
C71 C76 C75 127.0(16) yes
N12 C77 C78 112.1(12) yes
C77 C78 C79 120.7(17) yes
C77 C78 C80 119.4(16) yes
C79 C78 C80 119.9(16) yes
C78 C79 C81 122.8(17) yes
C78 C80 C82 117.7(15) yes
C79 C81 C83 120.6(14) yes
C80 C82 C83 123.6(15) yes
C81 C83 C82 115.3(13) yes
C81 C83 C84 120.6(12) yes
C82 C83 C84 124.1(13) yes
N7 C84 C83 111.5(9) yes
Pd1 N1 H1N 108.205 no
C1 N1 H1N 108.164 no
C42 N1 H1N 108.207 no
Pd1 N2 H2N 105.616 no
C6 N2 H2N 105.615 no
C7 N2 H2N 105.623 no
Pd2 N3 H3N 108.227 no
C14 N3 H3N 108.229 no
C15 N3 H3N 108.241 no
Pd2 N4 H4N 106.590 no
C20 N4 H4N 106.595 no
C21 N4 H4N 106.594 no
Pd3 N5 H5N 107.840 no
C28 N5 H5N 107.838 no
C29 N5 H5N 107.830 no
Pd3 N6 H6N 104.441 no
C34 N6 H6N 104.460 no
C35 N6 H6N 104.442 no
Pd4 N7 H7N 106.251 no
C43 N7 H7N 106.228 no
C84 N7 H7N 106.261 no
Pd4 N8 H8N 107.317 no
C48 N8 H8N 107.314 no
C49 N8 H8N 107.314 no
Pd5 N9 H9N 106.217 no
C56 N9 H9N 106.228 no
C57 N9 H9N 106.213 no
Pd5 N10 H10N 107.613 no
C62 N10 H10N 107.635 no
C63 N10 H10N 107.614 no
Pd6 N11 H11N 104.150 no
C70 N11 H11N 104.135 no
C71 N11 H11N 104.158 no
Pd6 N12 H12N 108.228 no
C76 N12 H12N 108.216 no
C77 N12 H12N 108.240 no
C1 C2 H2 119.618 no
C3 C2 H2 119.616 no
C2 C3 H3 119.816 no
C4 C3 H3 119.786 no
C3 C4 H4 121.846 no
C5 C4 H4 121.830 no
C4 C5 H5 118.090 no
C6 C5 H5 118.096 no
N2 C7 H7A 109.471 no
N2 C7 H7B 109.476 no
C8 C7 H7A 109.487 no
C8 C7 H7B 109.483 no
H7A C7 H7B 108.058 no
C8 C9 H9 119.599 no
C11 C9 H9 119.617 no
C8 C10 H10 121.633 no
C12 C10 H10 121.632 no
C9 C11 H11 119.426 no
C13 C11 H11 119.440 no
C10 C12 H12 118.677 no
C13 C12 H12 118.671 no
N3 C14 H14A 108.623 no
N3 C14 H14B 108.607 no
C13 C14 H14A 108.638 no
C13 C14 H14B 108.619 no
H14A C14 H14B 107.568 no
C15 C16 H16 121.419 no
C17 C16 H16 121.423 no
C16 C17 H17 120.476 no
C18 C17 H17 120.508 no
C17 C18 H18 119.484 no
C19 C18 H18 119.488 no
C18 C19 H19 120.268 no
C20 C19 H19 120.266 no
N4 C21 H21A 109.423 no
N4 C21 H21B 109.417 no
C22 C21 H21A 109.443 no
C22 C21 H21B 109.434 no
H21A C21 H21B 108.018 no
C22 C23 H23 119.179 no
C25 C23 H23 119.220 no
C22 C24 H24 122.092 no
C26 C24 H24 122.084 no
C23 C25 H25 119.951 no
C27 C25 H25 119.980 no
C24 C26 H26 118.792 no
C27 C26 H26 118.801 no
N5 C28 H28A 108.976 no
N5 C28 H28B 108.978 no
C27 C28 H28A 108.980 no
C27 C28 H28B 108.979 no
H28A C28 H28B 107.748 no
C29 C30 H30 121.993 no
C31 C30 H30 121.981 no
C30 C31 H31 121.394 no
C32 C31 H31 121.394 no
C31 C32 H32 120.705 no
C33 C32 H32 120.714 no
C32 C33 H33 118.722 no
C34 C33 H33 118.672 no
N6 C35 H35A 109.474 no
N6 C35 H35B 109.464 no
C36 C35 H35A 109.491 no
C36 C35 H35B 109.481 no
H35A C35 H35B 108.059 no
C36 C37 H37 119.502 no
C39 C37 H37 119.477 no
C36 C38 H38 118.919 no
C40 C38 H38 118.918 no
C37 C39 H39 120.255 no
C41 C39 H39 120.292 no
C38 C40 H40 120.951 no
C41 C40 H40 120.938 no
N1 C42 H42A 108.946 no
N1 C42 H42B 108.974 no
C41 C42 H42A 108.958 no
C41 C42 H42B 108.969 no
H42A C42 H42B 107.750 no
C43 C44 H44 120.299 no
C45 C44 H44 120.282 no
C44 C45 H45 119.474 no
C46 C45 H45 119.479 no
C45 C46 H46 119.799 no
C47 C46 H46 119.798 no
C46 C47 H47 119.551 no
C48 C47 H47 119.533 no
N8 C49 H49A 108.423 no
N8 C49 H49B 108.431 no
C50 C49 H49A 108.450 no
C50 C49 H49B 108.425 no
H49A C49 H49B 107.481 no
C50 C51 H51 119.618 no
C53 C51 H51 119.643 no
C50 C52 H52 118.773 no
C54 C52 H52 118.762 no
C51 C53 H53 119.452 no
C55 C53 H53 119.467 no
C52 C54 H54 120.904 no
C55 C54 H54 120.889 no
N9 C56 H56A 108.798 no
N9 C56 H56B 108.790 no
C55 C56 H56A 108.771 no
C55 C56 H56B 108.772 no
H56A C56 H56B 107.645 no
C57 C58 H58 120.969 no
C59 C58 H58 120.969 no
C58 C59 H59 117.628 no
C60 C59 H59 117.628 no
C59 C60 H60 122.009 no
C61 C60 H60 121.971 no
C60 C61 H61 120.041 no
C62 C61 H61 120.036 no
N10 C63 H63A 109.242 no
N10 C63 H63B 109.252 no
C64 C63 H63A 109.263 no
C64 C63 H63B 109.247 no
H63A C63 H63B 107.935 no
C64 C65 H65 118.523 no
C67 C65 H65 118.525 no
C64 C66 H66 119.916 no
C68 C66 H66 119.895 no
C65 C67 H67 120.329 no
C69 C67 H67 120.339 no
C66 C68 H68 119.252 no
C69 C68 H68 119.248 no
N11 C70 H70A 108.558 no
N11 C70 H70B 108.544 no
C69 C70 H70A 108.552 no
C69 C70 H70B 108.549 no
H70A C70 H70B 107.553 no
C71 C72 H72 118.701 no
C73 C72 H72 118.686 no
C72 C73 H73 120.021 no
C74 C73 H73 119.986 no
C73 C74 H74 120.713 no
C75 C74 H74 120.716 no
C74 C75 H75 121.313 no
C76 C75 H75 121.323 no
N12 C77 H77A 109.195 no
N12 C77 H77B 109.188 no
C78 C77 H77A 109.183 no
C78 C77 H77B 109.170 no
H77A C77 H77B 107.885 no
C78 C79 H79 118.589 no
C81 C79 H79 118.612 no
C78 C80 H80 121.141 no
C82 C80 H80 121.166 no
C79 C81 H81 119.703 no
C83 C81 H81 119.660 no
C80 C82 H82 118.205 no
C83 C82 H82 118.178 no
N7 C84 H84A 109.333 no
N7 C84 H84B 109.322 no
C83 C84 H84A 109.340 no
C83 C84 H84B 109.331 no
H84A C84 H84B 107.984 no

loop_
_geom_bond_atom_site_label_1
_geom_bond_atom_site_label_2
_geom_bond_distance
_geom_bond_publ_flag
Pd1 Cl1 2.299(3) yes
Pd1 Cl2 2.299(2) yes
Pd1 N1 2.013(7) yes
Pd1 N2 2.041(9) yes
Pd2 Cl3 2.285(4) yes
Pd2 Cl4 2.308(3) yes
Pd2 N3 2.019(9) yes
Pd2 N4 2.035(9) yes
Pd3 Cl5 2.286(4) yes
Pd3 Cl6 2.275(4) yes
Pd3 N5 2.063(9) yes
Pd3 N6 2.030(9) yes
Pd4 Cl7 2.293(3) yes
Pd4 Cl8 2.301(3) yes
Pd4 N7 2.047(9) yes
Pd4 N8 2.024(8) yes
Pd5 Cl9 2.274(5) yes
Pd5 Cl10 2.292(4) yes
Pd5 N9 2.006(9) yes
Pd5 N10 2.034(11) yes
Pd6 Cl11 2.264(5) yes
Pd6 Cl12 2.306(7) yes
Pd6 N11 1.989(14) yes
Pd6 N12 1.990(14) yes
Br1G C1G 1.81(2) yes
Br2G C3G 1.862(18) yes
Br3G C7G 1.887(11) yes
Br4G C9G 1.809(12) yes
N1 C1 1.445(15) yes
N1 C42 1.527(12) yes
N1S C1S 1.129(17) yes
N2 C6 1.417(12) yes
N2 C7 1.528(13) yes
N3 C14 1.511(13) yes
N3 C15 1.529(16) yes
N4 C20 1.483(14) yes
N4 C21 1.518(13) yes
N5 C28 1.493(12) yes
N5 C29 1.545(13) yes
N6 C34 1.478(14) yes
N6 C35 1.494(13) yes
N7 C43 1.445(13) yes
N7 C84 1.515(15) yes
N8 C48 1.452(13) yes
N8 C49 1.512(14) yes
N9 C56 1.489(13) yes
N9 C57 1.504(17) yes
N10 C62 1.370(15) yes
N10 C63 1.587(18) yes
N11 C70 1.45(3) yes
N11 C71 1.464(18) yes
N12 C76 1.49(3) yes
N12 C77 1.571(19) yes
C1 C2 1.438(14) yes
C1 C6 1.405(15) yes
C1G C2G 1.46(3) yes
C1G C6G 1.34(3) yes
C1S C1T 1.479(17) yes
C2 C3 1.37(2) yes
C2G C3G 1.40(3) yes
C3 C4 1.410(18) yes
C3G C4G 1.33(3) yes
C4 C5 1.456(16) yes
C4G C5G 1.39(3) yes
C5 C6 1.311(17) yes
C5G C6G 1.43(3) yes
C7 C8 1.507(14) yes
C7G C8G 1.409(18) yes
C7G C12G 1.40(3) yes
C8 C9 1.360(16) yes
C8 C10 1.426(14) yes
C8G C9G 1.377(15) yes
C9 C11 1.389(16) yes
C9G C10G 1.380(16) yes
C10 C12 1.409(15) yes
C10G C11G 1.41(2) yes
C11 C13 1.364(15) yes
C11G C12G 1.41(3) yes
C12 C13 1.368(17) yes
C13 C14 1.519(14) yes
C15 C16 1.358(17) yes
C15 C20 1.284(16) yes
C16 C17 1.38(2) yes
C17 C18 1.39(2) yes
C18 C19 1.32(2) yes
C19 C20 1.433(19) yes
C21 C22 1.495(16) yes
C22 C23 1.40(2) yes
C22 C24 1.419(17) yes
C23 C25 1.378(17) yes
C24 C26 1.434(17) yes
C25 C27 1.361(16) yes
C26 C27 1.37(2) yes
C27 C28 1.519(16) yes
C29 C30 1.292(16) yes
C29 C34 1.261(14) yes
C30 C31 1.400(18) yes
C31 C32 1.442(18) yes
C32 C33 1.281(18) yes
C33 C34 1.375(17) yes
C35 C36 1.481(13) yes
C36 C37 1.331(16) yes
C36 C38 1.373(16) yes
C37 C39 1.443(14) yes
C38 C40 1.401(13) yes
C39 C41 1.391(15) yes
C40 C41 1.449(15) yes
C41 C42 1.479(12) yes
C43 C44 1.434(17) yes
C43 C48 1.411(14) yes
C44 C45 1.330(17) yes
C45 C46 1.381(15) yes
C46 C47 1.375(16) yes
C47 C48 1.348(14) yes
C49 C50 1.502(14) yes
C50 C51 1.388(14) yes
C50 C52 1.401(16) yes
C51 C53 1.375(15) yes
C52 C54 1.347(16) yes
C53 C55 1.331(17) yes
C54 C55 1.423(16) yes
C55 C56 1.523(15) yes
C57 C58 1.416(18) yes
C57 C62 1.285(16) yes
C58 C59 1.33(2) yes
C59 C60 1.34(2) yes
C60 C61 1.46(2) yes
C61 C62 1.46(2) yes
C63 C64 1.49(2) yes
C64 C65 1.344(19) yes
C64 C66 1.40(2) yes
C65 C67 1.42(3) yes
C66 C68 1.44(2) yes
C67 C69 1.45(3) yes
C68 C69 1.38(3) yes
C69 C70 1.49(3) yes
C71 C72 1.40(3) yes
C71 C76 1.35(3) yes
C72 C73 1.39(3) yes
C73 C74 1.41(3) yes
C74 C75 1.39(3) yes
C75 C76 1.39(3) yes
C77 C78 1.49(2) yes
C78 C79 1.37(3) yes
C78 C80 1.38(3) yes
C79 C81 1.39(3) yes
C80 C82 1.42(3) yes
C81 C83 1.40(2) yes
C82 C83 1.42(2) yes
C83 C84 1.421(18) yes
N1 H1N 0.930 no
N2 H2N 0.930 no
N3 H3N 0.930 no
N4 H4N 0.930 no
N5 H5N 0.930 no
N6 H6N 0.930 no
N7 H7N 0.930 no
N8 H8N 0.930 no
N9 H9N 0.930 no
N10 H10N 0.930 no
N11 H11N 0.930 no
N12 H12N 0.930 no
C2 H2 0.950 no
C3 H3 0.950 no
C4 H4 0.950 no
C5 H5 0.950 no
C7 H7A 0.990 no
C7 H7B 0.990 no
C9 H9 0.950 no
C10 H10 0.950 no
C11 H11 0.950 no
C12 H12 0.950 no
C14 H14A 0.990 no
C14 H14B 0.990 no
C16 H16 0.950 no
C17 H17 0.950 no
C18 H18 0.950 no
C19 H19 0.950 no
C21 H21A 0.990 no
C21 H21B 0.990 no
C23 H23 0.950 no
C24 H24 0.950 no
C25 H25 0.950 no
C26 H26 0.950 no
C28 H28A 0.990 no
C28 H28B 0.990 no
C30 H30 0.950 no
C31 H31 0.950 no
C32 H32 0.950 no
C33 H33 0.950 no
C35 H35A 0.990 no
C35 H35B 0.990 no
C37 H37 0.950 no
C38 H38 0.950 no
C39 H39 0.950 no
C40 H40 0.950 no
C42 H42A 0.990 no
C42 H42B 0.990 no
C44 H44 0.950 no
C45 H45 0.950 no
C46 H46 0.950 no
C47 H47 0.950 no
C49 H49A 0.990 no
C49 H49B 0.990 no
C51 H51 0.950 no
C52 H52 0.950 no
C53 H53 0.950 no
C54 H54 0.950 no
C56 H56A 0.990 no
C56 H56B 0.990 no
C58 H58 0.950 no
C59 H59 0.950 no
C60 H60 0.950 no
C61 H61 0.950 no
C63 H63A 0.990 no
C63 H63B 0.990 no
C65 H65 0.950 no
C66 H66 0.950 no
C67 H67 0.950 no
C68 H68 0.950 no
C70 H70A 0.990 no
C70 H70B 0.990 no
C72 H72 0.950 no
C73 H73 0.950 no
C74 H74 0.950 no
C75 H75 0.950 no
C77 H77A 0.990 no
C77 H77B 0.990 no
C79 H79 0.950 no
C80 H80 0.950 no
C81 H81 0.950 no
C82 H82 0.950 no
C84 H84A 0.990 no
C84 H84B 0.990 no

loop_
_geom_contact_atom_site_label_1
_geom_contact_atom_site_label_2
_geom_contact_distance
_geom_contact_publ_flag
_geom_contact_site_symmetry_2
Pd1 C8 3.310(11) no .
Pd1 C9 3.477(11) no .
Pd2 C22 3.263(11) no .
Pd2 C23 3.328(10) no .
Pd3 C36 3.315(10) no .
Pd3 C37 3.558(11) no .
Pd4 C81 3.235(16) no .
Pd4 C83 3.187(14) no .
Pd5 C55 3.570(12) no .
Pd5 C64 3.502(14) no .
Pd6 C67 3.259(16) no .
Pd6 C69 3.244(19) no .
Cl1 C42 3.452(10) no .
Cl2 C7 3.580(11) no .
Cl3 C14 3.421(11) no .
Cl4 C21 3.499(12) no .
Cl5 C28 3.484(13) no .
Cl6 C35 3.436(13) no .
Cl7 C84 3.477(13) no .
Cl8 C49 3.410(12) no .
Cl9 C56 3.523(12) no .
Cl10 C64 3.367(15) no .
Cl10 C65 3.597(15) no .
Cl10 C66 3.458(14) no .
Cl11 C67 3.528(17) no .
Cl11 C70 3.41(3) no .
Cl12 C77 3.482(16) no .
N1 C39 3.242(13) no .
N1 C40 3.416(12) no .
N2 C9 3.377(13) no .
N2 C10 3.271(13) no .
N3 C11 3.227(14) no .
N3 C12 3.454(14) no .
N4 C23 3.323(14) no .
N4 C24 3.292(14) no .
N5 C25 3.272(13) no .
N5 C26 3.403(15) no .
N6 C37 3.335(13) no .
N6 C38 3.159(13) no .
N7 C81 3.280(19) no .
N7 C82 3.336(18) no .
N8 C51 3.259(13) no .
N8 C52 3.536(14) no .
N9 C53 3.329(14) no .
N9 C54 3.355(14) no .
N10 C65 3.238(18) no .
N10 C66 3.468(18) no .
N11 C67 3.27(2) no .
N11 C68 3.36(2) no .
N12 C79 3.28(3) no .
N12 C80 3.40(3) no .
C1 C4 2.818(19) no .
C1 C7 3.558(14) no .
C1 C40 3.392(14) no .
C1 C41 3.075(15) no .
C1G C4G 2.79(3) no .
C2 C5 2.752(16) no .
C2 C40 3.062(15) no .
C2 C41 3.173(16) no .
C2 C42 3.245(16) no .
C2G C5G 2.83(3) no .
C3 C6 2.816(14) no .
C3G C6G 2.71(3) no .
C5 C7 3.034(14) no .
C6 C8 3.121(14) no .
C6 C10 3.282(14) no .
C6 C42 3.421(14) no .
C7G C10G 2.821(18) no .
C8 C13 2.791(14) no .
C8G C11G 2.773(19) no .
C9 C12 2.740(15) no .
C9G C12G 2.78(2) no .
C10 C11 2.782(17) no .
C10 C42 3.589(15) no .
C12 C15 3.490(15) no .
C12 C16 3.166(16) no .
C13 C15 3.124(15) no .
C13 C16 3.101(16) no .
C14 C16 3.173(17) no .
C14 C20 3.361(16) no .
C15 C18 2.680(19) no .
C15 C21 3.549(16) no .
C16 C19 2.742(18) no .
C17 C20 2.739(19) no .
C19 C21 3.093(18) no .
C20 C22 3.152(15) no .
C20 C24 3.340(15) no .
C22 C27 2.791(16) no .
C23 C26 2.741(18) no .
C24 C25 2.826(18) no .
C26 C30 3.289(15) no .
C27 C29 3.318(13) no .
C27 C30 3.304(16) no .
C28 C30 3.170(16) no .
C28 C34 3.381(14) no .
C28 C38 3.529(16) no .
C29 C32 2.629(16) no .
C29 C35 3.524(13) no .
C30 C33 2.698(18) no .
C31 C34 2.714(18) no .
C33 C35 3.051(16) no .
C34 C36 3.153(14) no .
C34 C38 3.240(13) no .
C36 C41 2.817(12) no .
C37 C40 2.794(16) no .
C38 C39 2.772(16) no .
C43 C46 2.749(15) no .
C43 C49 3.447(15) no .
C43 C82 3.454(19) no .
C43 C83 3.119(18) no .
C44 C47 2.764(15) no .
C44 C84 3.202(17) no .
C45 C48 2.767(16) no .
C47 C49 3.194(16) no .
C47 C50 3.126(15) no .
C47 C52 3.325(15) no .
C48 C50 3.065(14) no .
C48 C52 3.564(15) no .
C48 C84 3.557(14) no .
C49 C82 3.589(18) no .
C50 C55 2.773(14) no .
C51 C54 2.759(16) no .
C52 C53 2.732(16) no .
C53 C57 3.194(16) no .
C53 C58 3.506(15) no .
C54 C63 3.579(18) no .
C55 C57 2.972(16) no .
C55 C62 3.472(15) no .
C56 C58 3.102(17) no .
C56 C62 3.381(15) no .
C57 C60 2.77(2) no .
C57 C63 3.411(18) no .
C58 C61 2.746(19) no .
C59 C62 2.771(18) no .
C61 C63 3.06(2) no .
C64 C69 2.86(3) no .
C65 C68 2.77(3) no .
C66 C67 2.79(2) no .
C68 C77 3.50(3) no .
C69 C71 3.31(2) no .
C70 C72 3.20(3) no .
C70 C76 3.55(3) no .
C71 C74 2.85(3) no .
C71 C77 3.41(3) no .
C72 C75 2.77(3) no .
C73 C76 2.71(3) no .
C75 C77 3.26(3) no .
C75 C78 3.06(3) no .
C75 C80 3.13(3) no .
C76 C78 3.00(3) no .
C76 C80 3.32(3) no .
C78 C83 2.85(2) no .
C79 C82 2.72(3) no .
C80 C81 2.81(3) no .
Pd1 Pd1 3.4252(12) no 3_667
Pd1 Cl1 3.329(3) no 3_667
Pd2 N1S 3.581(11) no 3_766
Pd3 C1T 3.592(11) no .
Cl1 Pd1 3.329(3) no 3_667
Cl1 N2 3.403(8) no 3_667
Cl1 N8 3.298(9) no .
Cl1 C1 3.447(10) no 3_667
Cl1 C6 3.414(10) no 3_667
Cl2 N1 3.265(8) no 3_667
Cl2 N6 3.159(8) no 1_556
Cl2 C1T 3.488(12) no 1_556
Cl2 C35 3.589(9) no 1_556
Cl3 N3 3.235(9) no 3_767
Cl4 N5 3.313(8) no 3_766
Cl4 C1S 3.524(12) no 3_766
Cl4 C29 3.474(9) no 3_766
Cl4 C30 3.515(13) no 3_766
Cl6 C2 3.575(10) no 3_666
Cl6 C3 3.593(12) no 3_666
Cl6 C58 3.511(14) no 1_554
Cl8 N2 3.253(8) no 3_667
Cl8 C7 3.379(10) no 3_667
Cl9 C19 3.528(15) no 3_767
Cl10 N11 3.215(14) no 4_565
Cl11 O1W 3.38(3) no 4_565
Cl11 N10 3.176(13) no 4_564
Cl11 C61 3.342(15) no 4_564
Cl11 C62 3.430(11) no 4_564
O1W Cl11 3.38(3) no 4_564
O1W N12 3.38(4) no .
O2W N9 3.226(17) no 1_554
N1 Cl2 3.265(8) no 3_667
N1S Pd2 3.581(11) no 3_766
N1S N4 2.965(14) no 3_766
N1S C20 3.407(15) no 3_766
N1S C46 3.559(15) no 1_554
N1S C54 3.408(16) no 1_554
N1S C55 3.351(16) no 1_554
N1S C56 3.580(15) no 1_554
N2 Cl1 3.403(8) no 3_667
N2 Cl8 3.253(8) no 3_667
N3 Cl3 3.235(9) no 3_767
N4 N1S 2.965(14) no 3_766
N4 C1S 3.564(15) no 3_766
N5 Cl4 3.313(8) no 3_766
N6 Cl2 3.159(8) no 1_554
N7 C39 3.466(15) no .
N8 Cl1 3.298(9) no .
N9 O2W 3.226(17) no 1_556
N10 Cl11 3.176(13) no 4_565
N11 Cl10 3.215(14) no 4_564
N12 O1W 3.38(4) no .
C1 Cl1 3.447(10) no 3_667
C1S Cl4 3.524(12) no 3_766
C1S N4 3.564(15) no 3_766
C1S C53 3.510(17) no 1_554
C1S C55 3.332(17) no 1_554
C1T Pd3 3.592(11) no .
C1T Cl2 3.488(12) no 1_554
C1T C53 3.526(16) no 1_554
C2 Cl6 3.575(10) no 3_666
C3 Cl6 3.593(12) no 3_666
C3 C59 3.594(19) no 3_667
C4 C51 3.537(16) no 3_667
C6 Cl1 3.414(10) no 3_667
C7 Cl8 3.379(10) no 3_667
C19 Cl9 3.528(15) no 3_767
C20 N1S 3.407(15) no 3_766
C29 Cl4 3.474(9) no 3_766
C30 Cl4 3.515(13) no 3_766
C35 Cl2 3.589(9) no 1_554
C35 C37 3.366(14) no 3_666
C37 C35 3.366(14) no 3_666
C39 N7 3.466(15) no .
C46 N1S 3.559(15) no 1_556
C51 C4 3.537(16) no 3_667
C53 C1S 3.510(17) no 1_556
C53 C1T 3.526(16) no 1_556
C54 N1S 3.408(16) no 1_556
C55 N1S 3.351(16) no 1_556
C55 C1S 3.332(17) no 1_556
C56 N1S 3.580(15) no 1_556
C58 Cl6 3.511(14) no 1_556
C58 C84 3.468(15) no 1_556
C59 C3 3.594(19) no 3_667
C61 Cl11 3.342(15) no 4_565
C62 Cl11 3.430(11) no 4_565
C84 C58 3.468(15) no 1_554
Pd1 H7A 3.2550 no .
Pd1 H9 3.3311 no .
Pd1 H42A 2.9844 no .
Pd1 H42B 3.1449 no .
Pd2 H14A 3.0834 no .
Pd2 H14B 2.9661 no .
Pd2 H21A 3.2846 no .
Pd2 H23 3.1582 no .
Pd3 H28A 3.1810 no .
Pd3 H28B 2.7792 no .
Pd3 H35A 3.2440 no .
Pd3 H37 3.4644 no .
Pd4 H49A 3.0588 no .
Pd4 H49B 2.9810 no .
Pd4 H81 3.0625 no .
Pd4 H84B 3.2135 no .
Pd5 H54 3.3276 no .
Pd5 H56B 3.1444 no .
Pd5 H63A 3.2485 no .
Pd5 H66 3.4894 no .
Pd6 H67 3.0755 no .
Pd6 H70A 3.2247 no .
Pd6 H77A 3.0466 no .
Pd6 H77B 3.0689 no .
Cl1 H1N 2.9442 no .
Cl1 H42A 2.8670 no .
Cl2 H2N 2.9464 no .
Cl2 H7A 3.1146 no .
Cl2 H9 3.4420 no .
Cl3 H3N 2.9405 no .
Cl3 H14B 2.8243 no .
Cl4 H4N 3.0385 no .
Cl4 H21A 3.0438 no .
Cl4 H23 2.9827 no .
Cl5 H5N 2.9943 no .
Cl5 H28B 2.8766 no .
Cl6 H6N 3.0557 no .
Cl6 H35A 2.9436 no .
Cl6 H37 3.0672 no .
Cl7 H7N 2.9897 no .
Cl7 H81 2.9721 no .
Cl7 H84B 2.9957 no .
Cl8 H8N 2.9496 no .
Cl8 H49B 2.7999 no .
Cl9 H9N 2.9070 no .
Cl9 H56B 2.9980 no .
Cl10 H10N 3.0203 no .
Cl11 H11N 2.8602 no .
Cl11 H67 2.7791 no .
Cl11 H70A 2.9782 no .
Cl12 H12N 2.8961 no .
Cl12 H77B 2.9449 no .
N1 H2 2.7154 no .
N1 H2N 3.3900 no .
N1 H39 3.2227 no .
N1 H40 3.5237 no .
N2 H1N 3.4582 no .
N2 H5 2.5655 no .
N2 H9 3.4554 no .
N2 H10 3.2974 no .
N2 H42B 3.4548 no .
N3 H4N 3.3877 no .
N3 H11 3.1614 no .
N3 H12 3.5441 no .
N3 H16 2.6648 no .
N4 H3N 3.4510 no .
N4 H14A 3.4706 no .
N4 H19 2.6733 no .
N4 H23 3.3743 no .
N4 H24 3.3653 no .
N5 H6N 3.3388 no .
N5 H25 3.2612 no .
N5 H26 3.4664 no .
N5 H30 2.5534 no .
N6 H5N 3.4128 no .
N6 H28A 3.4558 no .
N6 H33 2.6264 no .
N6 H37 3.4236 no .
N6 H38 3.1273 no .
N7 H8N 3.4426 no .
N7 H44 2.7354 no .
N7 H49A 3.4507 no .
N7 H81 3.3437 no .
N7 H82 3.3975 no .
N8 H7N 3.4041 no .
N8 H47 2.6608 no .
N8 H51 3.2055 no .
N9 H10N 3.4060 no .
N9 H53 3.3591 no .
N9 H54 3.3804 no .
N9 H58 2.7050 no .
N9 H63A 3.5547 no .
N10 H9N 3.3875 no .
N10 H61 2.6241 no .
N10 H65 3.1329 no .
N10 H66 3.5383 no .
N11 H12N 3.4472 no .
N11 H67 3.2858 no .
N11 H68 3.4534 no .
N11 H72 2.7053 no .
N11 H77A 3.3627 no .
N12 H11N 3.3663 no .
N12 H75 2.6739 no .
N12 H79 3.2655 no .
N12 H80 3.4915 no .
C1 H2N 2.9630 no .
C1 H3 3.2992 no .
C1 H5 3.2032 no .
C1 H10 3.5400 no .
C1 H40 3.2398 no .
C1 H42A 3.3056 no .
C1 H42B 2.6392 no .
C2 H1N 2.6487 no .
C2 H4 3.2763 no .
C2 H40 2.9999 no .
C2 H42B 3.4869 no .
C3 H5 3.2882 no .
C3 H40 3.5584 no .
C4 H2 3.2687 no .
C5 H2N 2.5765 no .
C5 H3 3.3048 no .
C5 H7B 2.7055 no .
C5 H10 3.0908 no .
C6 H1N 3.1108 no .
C6 H2 3.3025 no .
C6 H4 3.2887 no .
C6 H7A 3.2860 no .
C6 H7B 2.6050 no .
C6 H10 2.9811 no .
C6 H42B 3.2425 no .
C7 H5 2.8324 no .
C7 H9 2.6591 no .
C7 H10 2.6930 no .
C8 H2N 3.2588 no .
C8 H11 3.2394 no .
C8 H12 3.2744 no .
C8 H42B 2.9121 no .
C9 H7A 2.5969 no .
C9 H7B 3.2299 no .
C9 H10 3.2748 no .
C9 H16 3.5347 no .
C9 H42B 3.2495 no .
C10 H7A 3.3017 no .
C10 H7B 2.6278 no .
C10 H9 3.2719 no .
C10 H16 3.3927 no .
C10 H42B 2.6506 no .
C11 H3N 2.9457 no .
C11 H12 3.2032 no .
C11 H14A 3.2919 no .
C11 H14B 2.7009 no .
C11 H16 3.0179 no .
C11 H42B 3.3650 no .
C12 H11 3.2079 no .
C12 H14A 2.5527 no .
C12 H14B 3.1996 no .
C12 H16 2.8666 no .
C12 H40 3.5832 no .
C12 H42B 2.7482 no .
C13 H3N 2.6814 no .
C13 H9 3.2472 no .
C13 H10 3.2928 no .
C13 H16 2.6976 no .
C13 H42B 3.1154 no .
C14 H11 2.6629 no .
C14 H12 2.6229 no .
C14 H16 3.1347 no .
C15 H4N 2.9813 no .
C15 H12 3.3840 no .
C15 H14A 2.6939 no .
C15 H14B 3.3694 no .
C15 H17 3.2070 no .
C15 H19 3.1825 no .
C16 H3N 2.6476 no .
C16 H12 3.2227 no .
C16 H14A 3.4349 no .
C16 H18 3.2462 no .
C17 H19 3.2160 no .
C18 H16 3.2586 no .
C19 H4N 2.6685 no .
C19 H17 3.2065 no .
C19 H21B 2.7132 no .
C19 H24 3.2344 no .
C20 H3N 3.0207 no .
C20 H14A 3.2165 no .
C20 H16 3.1921 no .
C20 H18 3.2391 no .
C20 H21A 3.3376 no .
C20 H21B 2.6335 no .
C20 H24 3.0948 no .
C21 H19 2.9116 no .
C21 H23 2.6772 no .
C21 H24 2.6874 no .
C22 H4N 3.2472 no .
C22 H14A 2.9559 no .
C22 H25 3.2747 no .
C22 H26 3.2785 no .
C23 H14A 3.2251 no .
C23 H21A 2.6302 no .
C23 H21B 3.2759 no .
C23 H24 3.3049 no .
C24 H12 3.5084 no .
C24 H14A 2.7299 no .
C24 H21A 3.2743 no .
C24 H21B 2.5941 no .
C24 H23 3.2904 no .
C24 H30 3.5475 no .
C25 H5N 2.9562 no .
C25 H14A 3.3110 no .
C25 H26 3.2179 no .
C25 H28A 3.2534 no .
C25 H28B 2.6112 no .
C25 H30 3.5761 no .
C26 H5N 3.5571 no .
C26 H12 3.3381 no .
C26 H14A 2.7833 no .
C26 H25 3.2274 no .
C26 H28A 2.5781 no .
C26 H28B 3.2257 no .
C26 H30 2.8110 no .
C27 H5N 2.5527 no .
C27 H14A 3.1244 no .
C27 H23 3.2240 no .
C27 H24 3.3186 no .
C27 H30 2.8274 no .
C28 H25 2.6345 no .
C28 H26 2.6386 no .
C28 H30 3.0975 no .
C29 H6N 2.9383 no .
C29 H26 3.4368 no .
C29 H28A 2.6809 no .
C29 H28B 3.3940 no .
C29 H31 3.1542 no .
C29 H32 3.5794 no .
C29 H33 3.0947 no .
C29 H38 3.2834 no .
C30 H5N 2.5654 no .
C30 H26 3.1041 no .
C30 H28A 3.2985 no .
C30 H32 3.2931 no .
C31 H33 3.2094 no .
C32 H30 3.3058 no .
C32 H38 3.5878 no .
C33 H6N 2.6464 no .
C33 H31 3.2014 no .
C33 H35B 2.6786 no .
C33 H38 2.9876 no .
C34 H5N 3.0042 no .
C34 H28A 3.2222 no .
C34 H30 3.1446 no .
C34 H32 3.1919 no .
C34 H35A 3.3266 no .
C34 H35B 2.6254 no .
C34 H38 2.8381 no .
C35 H33 2.8444 no .
C35 H37 2.5684 no .
C35 H38 2.6152 no .
C36 H6N 3.2005 no .
C36 H28A 3.0380 no .
C36 H39 3.2621 no .
C36 H40 3.2821 no .
C37 H28A 3.5117 no .
C37 H35A 2.4961 no .
C37 H35B 3.1390 no .
C37 H38 3.1939 no .
C38 H2 3.3049 no .
C38 H28A 2.6210 no .
C38 H35A 3.2602 no .
C38 H35B 2.6275 no .
C38 H37 3.2043 no .
C39 H1N 2.9507 no .
C39 H2 3.3074 no .
C39 H40 3.3017 no .
C39 H42A 2.6131 no .
C39 H42B 3.2614 no .
C40 H2 2.7824 no .
C40 H28A 2.7377 no .
C40 H39 3.3048 no .
C40 H42A 3.2976 no .
C40 H42B 2.6316 no .
C41 H1N 2.6213 no .
C41 H2 2.8246 no .
C41 H28A 3.2841 no .
C41 H37 3.2978 no .
C41 H38 3.3040 no .
C42 H2 3.2493 no .
C42 H39 2.6432 no .
C42 H40 2.7472 no .
C43 H8N 3.0753 no .
C43 H45 3.2508 no .
C43 H47 3.2445 no .
C43 H49A 3.3212 no .
C43 H82 3.2029 no .
C43 H84A 2.6356 no .
C43 H84B 3.3158 no .
C44 H7N 2.6763 no .
C44 H46 3.2100 no .
C44 H82 3.4794 no .
C44 H84A 2.8577 no .
C45 H47 3.2459 no .
C46 H44 3.2204 no .
C47 H8N 2.6216 no .
C47 H45 3.2440 no .
C47 H49A 3.5072 no .
C47 H52 3.3873 no .
C48 H7N 3.0365 no .
C48 H44 3.3087 no .
C48 H46 3.2204 no .
C48 H49A 2.7027 no .
C48 H49B 3.3142 no .
C48 H52 3.4907 no .
C49 H47 3.1534 no .
C49 H51 2.6384 no .
C49 H52 2.7198 no .
C50 H8N 2.6990 no .
C50 H47 2.7296 no .
C50 H53 3.2549 no .
C50 H54 3.2680 no .
C50 H63A 3.0874 no .
C51 H8N 2.9964 no .
C51 H47 3.0911 no .
C51 H49A 3.2742 no .
C51 H49B 2.6361 no .
C51 H52 3.2379 no .
C51 H63A 3.1971 no .
C52 H47 3.0127 no .
C52 H49A 2.6208 no .
C52 H49B 3.2402 no .
C52 H51 3.2447 no .
C52 H63A 2.8230 no .
C52 H66 2.9192 no .
C53 H54 3.2445 no .
C53 H56A 2.6106 no .
C53 H56B 3.2308 no .
C53 H63A 3.1184 no .
C54 H47 3.5757 no .
C54 H53 3.2494 no .
C54 H56A 3.2808 no .
C54 H56B 2.5978 no .
C54 H63A 2.7139 no .
C54 H66 2.8692 no .
C55 H9N 3.2859 no .
C55 H51 3.2056 no .
C55 H52 3.2384 no .
C55 H63A 2.8858 no .
C56 H53 2.6398 no .
C56 H54 2.6797 no .
C56 H58 3.0000 no .
C57 H10N 2.9537 no .
C57 H53 2.9792 no .
C57 H56A 2.6929 no .
C57 H56B 3.3188 no .
C57 H59 3.2117 no .
C57 H61 3.1928 no .
C57 H63A 3.3460 no .
C58 H9N 2.6478 no .
C58 H53 2.9078 no .
C58 H56A 2.8383 no .
C58 H60 3.2225 no .
C59 H53 3.4953 no .
C59 H61 3.2335 no .
C60 H58 3.2173 no .
C61 H10N 2.5431 no .
C61 H59 3.2363 no .
C61 H63A 3.4136 no .
C61 H63B 2.7428 no .
C62 H9N 2.9650 no .
C62 H53 3.5900 no .
C62 H58 3.2306 no .
C62 H60 3.3904 no .
C62 H63A 2.6629 no .
C62 H63B 2.6254 no .
C63 H61 2.9617 no .
C63 H65 2.5899 no .
C63 H66 2.6907 no .
C64 H10N 2.7124 no .
C64 H67 3.2675 no .
C64 H68 3.3069 no .
C64 H77A 3.1102 no .
C65 H10N 2.9963 no .
C65 H63A 3.2376 no .
C65 H63B 2.6114 no .
C65 H66 3.2127 no .
C65 H77A 3.3717 no .
C66 H52 3.5029 no .
C66 H54 3.5218 no .
C66 H63A 2.5955 no .
C66 H63B 3.2427 no .
C66 H65 3.2108 no .
C66 H77A 2.7306 no .
C66 H80 3.4324 no .
C67 H68 3.2789 no .
C67 H70A 2.5760 no .
C67 H70B 3.2782 no .
C67 H77A 3.2142 no .
C68 H67 3.2750 no .
C68 H70A 3.2862 no .
C68 H70B 2.6875 no .
C68 H77A 2.5422 no .
C68 H80 3.2618 no .
C69 H11N 3.1949 no .
C69 H65 3.3210 no .
C69 H66 3.3069 no .
C69 H77A 2.8338 no .
C70 H67 2.6504 no .
C70 H68 2.7453 no .
C70 H72 3.0638 no .
C71 H12N 3.0304 no .
C71 H68 3.4492 no .
C71 H70A 3.2914 no .
C71 H70B 2.6066 no .
C71 H73 3.2974 no .
C71 H75 3.2957 no .
C71 H77A 3.3036 no .
C72 H11N 2.6692 no .
C72 H70B 2.8377 no .
C72 H74 3.2845 no .
C73 H75 3.2830 no .
C74 H72 3.2756 no .
C75 H12N 2.6038 no .
C75 H73 3.2726 no .
C75 H80 3.2426 no .
C76 H11N 3.0301 no .
C76 H72 3.1764 no .
C76 H74 3.2472 no .
C76 H77A 2.7832 no .
C76 H77B 3.3831 no .
C76 H80 3.2146 no .
C77 H75 3.2219 no .
C77 H79 2.6238 no .
C77 H80 2.6425 no .
C78 H12N 2.7249 no .
C78 H49A 3.0199 no .
C78 H75 2.7149 no .
C78 H81 3.2697 no .
C78 H82 3.2435 no .
C79 H12N 3.0693 no .
C79 H49A 3.1163 no .
C79 H75 2.9939 no .
C79 H77A 3.2556 no .
C79 H77B 2.6192 no .
C79 H80 3.2431 no .
C80 H49A 2.7952 no .
C80 H52 3.2536 no .
C80 H75 2.9565 no .
C80 H77A 2.5406 no .
C80 H77B 3.2041 no .
C80 H79 3.2285 no .
C81 H49A 3.0581 no .
C81 H75 3.4678 no .
C81 H82 3.2452 no .
C81 H84A 3.2055 no .
C81 H84B 2.5328 no .
C82 H49A 2.6500 no .
C82 H52 3.4358 no .
C82 H75 3.4336 no .
C82 H81 3.2574 no .
C82 H84A 2.6152 no .
C82 H84B 3.2585 no .
C83 H7N 3.1790 no .
C83 H49A 2.8231 no .
C83 H79 3.2713 no .
C83 H80 3.3587 no .
C84 H44 3.0959 no .
C84 H81 2.6226 no .
C84 H82 2.6903 no .
H1N H2 2.5693 no .
H1N H39 2.7772 no .
H1N H42A 2.3822 no .
H1N H42B 2.8059 no .
H2 H3 2.3110 no .
H2 H40 3.0047 no .
H2N H5 2.5588 no .
H2N H7A 2.2358 no .
H2N H7B 2.3576 no .
H3 H4 2.3839 no .
H3N H11 2.6866 no .
H3N H14A 2.7931 no .
H3N H14B 2.3469 no .
H3N H16 2.5564 no .
H4 H5 2.4048 no .
H4N H19 2.6558 no .
H4N H21A 2.2293 no .
H4N H21B 2.3715 no .
H5 H7A 3.5392 no .
H5 H7B 2.2559 no .
H5 H10 3.2015 no .
H5N H25 2.8463 no .
H5N H28A 2.7668 no .
H5N H28B 2.4035 no .
H5N H30 2.4386 no .
H6N H33 2.6084 no .
H6N H35A 2.1853 no .
H6N H35B 2.3131 no .
H7A H9 2.4158 no .
H7A H10 3.5875 no .
H7B H9 3.4901 no .
H7B H10 2.4987 no .
H7N H44 2.6840 no .
H7N H84A 2.3683 no .
H7N H84B 2.2163 no .
H8N H47 2.5562 no .
H8N H49A 2.7846 no .
H8N H49B 2.3111 no .
H8N H51 2.7531 no .
H9 H11 2.3259 no .
H9N H56A 2.2131 no .
H9N H56B 2.2957 no .
H9N H58 2.6012 no .
H10 H12 2.3637 no .
H10 H40 3.4255 no .
H10 H42B 3.0388 no .
H10N H61 2.4985 no .
H10N H63A 2.8520 no .
H10N H63B 2.3819 no .
H10N H65 2.6836 no .
H11 H14A 3.5786 no .
H11 H14B 2.5905 no .
H11 H16 3.4081 no .
H11N H70A 2.0774 no .
H11N H70B 2.3042 no .
H11N H72 2.6561 no .
H12 H14A 2.3197 no .
H12 H14B 3.4046 no .
H12 H16 3.1994 no .
H12 H24 3.4159 no .
H12 H26 3.0573 no .
H12 H40 3.3063 no .
H12 H42B 3.1649 no .
H12N H75 2.5225 no .
H12N H77A 2.8439 no .
H12N H77B 2.3613 no .
H12N H79 2.8675 no .
H14A H16 3.5981 no .
H14A H24 3.1486 no .
H14A H26 3.1896 no .
H16 H17 2.3625 no .
H17 H18 2.3403 no .
H18 H19 2.2634 no .
H19 H21A 3.5882 no .
H19 H21B 2.3023 no .
H19 H24 3.3433 no .
H21A H23 2.4647 no .
H21A H24 3.5598 no .
H21B H23 3.5415 no .
H21B H24 2.4546 no .
H23 H25 2.3162 no .
H24 H26 2.3967 no .
H25 H28A 3.5214 no .
H25 H28B 2.4549 no .
H26 H28A 2.3654 no .
H26 H28B 3.4536 no .
H26 H30 2.8784 no .
H26 H40 3.3691 no .
H28A H30 3.4158 no .
H28A H38 2.8932 no .
H28A H40 3.0566 no .
H30 H31 2.3980 no .
H31 H32 2.4222 no .
H32 H33 2.2230 no .
H33 H35A 3.5400 no .
H33 H35B 2.2338 no .
H33 H38 3.1678 no .
H35A H37 2.2752 no .
H35A H38 3.5282 no .
H35B H37 3.3708 no .
H35B H38 2.4801 no .
H37 H39 2.3915 no .
H38 H40 2.3491 no .
H39 H42A 2.4871 no .
H39 H42B 3.5481 no .
H40 H42A 3.5872 no .
H40 H42B 2.4977 no .
H44 H45 2.2769 no .
H44 H84A 2.5325 no .
H45 H46 2.3213 no .
H46 H47 2.3155 no .
H47 H51 3.4811 no .
H47 H52 3.3346 no .
H49A H51 3.5470 no .
H49A H52 2.4407 no .
H49A H80 3.3054 no .
H49A H82 3.0908 no .
H49B H51 2.5026 no .
H49B H52 3.4942 no .
H51 H53 2.3124 no .
H52 H54 2.2925 no .
H52 H63A 3.3052 no .
H52 H66 2.7114 no .
H52 H80 3.0407 no .
H52 H82 3.3315 no .
H53 H56A 2.4372 no .
H53 H56B 3.4961 no .
H53 H58 3.0020 no .
H54 H56A 3.5444 no .
H54 H56B 2.4385 no .
H54 H63A 3.1290 no .
H54 H66 2.6180 no .
H56A H58 2.4668 no .
H58 H59 2.2610 no .
H59 H60 2.2852 no .
H60 H61 2.4339 no .
H61 H63A 3.5032 no .
H61 H63B 2.4128 no .
H63A H65 3.5081 no .
H63A H66 2.4356 no .
H63B H65 2.4836 no .
H63B H66 3.5184 no .
H65 H67 2.3518 no .
H66 H68 2.3753 no .
H66 H77A 3.1950 no .
H66 H80 3.2711 no .
H67 H70A 2.4110 no .
H67 H70B 3.5323 no .
H68 H70A 3.5892 no .
H68 H70B 2.5598 no .
H68 H77A 2.8864 no .
H68 H80 2.9221 no .
H70B H72 2.4895 no .
H72 H73 2.3191 no .
H73 H74 2.3725 no .
H74 H75 2.3723 no .
H75 H79 3.4019 no .
H75 H80 3.3391 no .
H77A H79 3.5181 no .
H77A H80 2.3671 no .
H77B H79 2.4566 no .
H77B H80 3.4701 no .
H79 H81 2.3168 no .
H80 H82 2.3598 no .
H81 H84A 3.4842 no .
H81 H84B 2.3747 no .
H82 H84A 2.4764 no .
H82 H84B 3.5503 no .
Pd1 H1N 3.2051 no 3_667
Pd4 H39 2.7711 no .
Pd6 H10N 3.5853 no 4_564
Pd6 H65 3.1995 no 4_564
Br1G H49B 2.9695 no .
Br1G H77B 3.3119 no .
Br1G H79 3.5938 no .
Br2G H60 3.2295 no .
Br3G H3 3.4750 no .
Br3G H38 3.1032 no .
Br3G H40 3.4821 no .
Br3G H59 3.5734 no 3_667
Br3G H60 3.3814 no 3_667
Br4G H24 3.1788 no .
Br4G H31 3.4993 no .
Cl1 H1N 3.5114 no 3_667
Cl1 H2N 2.9704 no 3_667
Cl1 H8N 2.3936 no .
Cl1 H47 3.1759 no .
Cl1 H51 3.1286 no .
Cl2 H1N 2.3827 no 3_667
Cl2 H2 3.4202 no 3_667
Cl2 H6N 2.2650 no 1_556
Cl2 H33 3.2783 no 1_556
Cl2 H35A 3.4262 no 1_556
Cl2 H35B 3.4972 no 1_556
Cl3 H3N 2.3734 no 3_767
Cl3 H16 3.4286 no 3_767
Cl3 H45 3.5944 no .
Cl3 H46 3.5113 no .
Cl4 H5N 2.5700 no 3_766
Cl4 H11 3.4880 no 3_767
Cl4 H30 3.3321 no 3_766
Cl5 H21A 2.8062 no 3_766
Cl5 H44 2.7805 no .
Cl5 H56A 3.0698 no 1_554
Cl5 H58 3.5181 no 1_554
Cl5 H84A 3.0603 no .
Cl6 H2 3.0442 no 3_666
Cl6 H3 3.0797 no 3_666
Cl6 H7N 3.4727 no .
Cl6 H53 3.3017 no 1_554
Cl6 H56A 3.5678 no 1_554
Cl6 H58 2.8594 no 1_554
Cl6 H59 3.5201 no 1_554
Cl6 H84B 3.3163 no .
Cl7 H33 3.1741 no 3_666
Cl7 H35B 2.8783 no 3_666
Cl7 H37 3.0052 no .
Cl7 H38 3.4515 no 3_666
Cl7 H39 3.5668 no .
Cl7 H59 3.1367 no 1_554
Cl8 H2N 2.4482 no 3_667
Cl8 H5 3.2957 no 3_667
Cl8 H7A 3.1213 no 3_667
Cl8 H7B 3.2042 no 3_667
Cl8 H32 3.4044 no 3_666
Cl8 H33 2.9064 no 3_666
Cl9 H18 3.1151 no 3_767
Cl9 H19 2.7903 no 3_767
Cl10 H11N 2.3386 no 4_565
Cl10 H70A 3.3996 no 4_565
Cl10 H70B 3.5590 no 4_565
Cl10 H72 3.1118 no 4_565
Cl11 H10N 2.3263 no 4_564
Cl11 H61 3.0851 no 4_564
Cl11 H75 3.5652 no 4_565
O1W H12N 2.4558 no .
O1W H75 3.3766 no .
O1W H79 3.2586 no .
O2W H9N 2.3003 no 1_554
O2W H74 3.2475 no .
O2W H82 3.2112 no .
O2W H84A 3.0314 no .
N1S H4N 2.1634 no 3_766
N1S H11 3.4125 no 1_554
N1S H46 2.9032 no 1_554
N1S H47 3.0307 no 1_554
N1S H54 3.5353 no 1_554
N1S H56A 3.5580 no 1_554
N1S H56B 3.1935 no 1_554
N7 H37 3.3870 no .
N7 H39 3.0140 no .
N8 H39 3.3735 no .
C1G H63B 3.0970 no .
C1S H4N 2.7066 no 3_766
C1S H9 3.5993 no 1_554
C1S H11 3.2559 no 1_554
C1S H46 3.3195 no 1_554
C1S H47 2.8928 no 1_554
C1S H56A 3.3363 no 1_554
C1S H56B 3.5006 no 1_554
C1T H6N 3.3592 no .
C1T H9 2.9431 no 1_554
C1T H47 3.3146 no 1_554
C1T H53 3.4072 no 1_554
C2G H4 3.1750 no 3_667
C2G H61 3.5444 no .
C3 H51 3.3208 no 3_667
C3 H53 3.1589 no 3_667
C3 H59 3.4419 no 3_667
C3G H61 3.0693 no .
C4 H51 2.8150 no 3_667
C4 H53 3.4289 no 3_667
C4G H61 3.0805 no .
C5 H51 2.8738 no 3_667
C5G H63B 3.3658 no .
C5G H65 3.1791 no .
C6 H51 3.4081 no 3_667
C6G H63B 2.9511 no .
C6G H65 3.3714 no .
C6G H77B 3.5414 no .
C7G H40 3.5710 no .
C8G H26 3.3544 no .
C8G H31 3.3833 no .
C9G H24 3.0121 no .
C9G H26 3.4239 no .
C10G H24 2.9208 no .
C11 H46 3.4414 no .
C11G H10 3.4386 no .
C11G H12 3.2322 no .
C12G H10 3.1599 no .
C12G H12 3.3467 no .
C12G H40 3.4898 no .
C14 H45 3.4579 no .
C14 H46 3.4859 no .
C19 H56B 3.2988 no 3_767
C23 H23 3.2940 no 3_766
C23 H25 3.2932 no 3_766
C25 H23 3.0886 no 3_766
C25 H45 3.3978 no .
C28 H44 3.3489 no .
C32 H7A 3.0733 no 1_554
C33 H7A 2.9225 no 1_554
C35 H37 3.1549 no 3_666
C36 H35A 3.2282 no 3_666
C36 H37 3.4758 no 3_666
C37 H7N 2.8822 no .
C37 H35A 2.8327 no 3_666
C37 H35B 3.1092 no 3_666
C39 H7N 2.8855 no .
C39 H35A 3.1967 no 3_666
C39 H35B 3.4301 no 3_666
C43 H39 3.2152 no .
C44 H28B 2.8832 no .
C45 H14B 3.0727 no .
C45 H28B 3.3208 no .
C46 H14B 3.0613 no .
C46 H42A 3.5114 no .
C47 H42A 3.0935 no .
C48 H39 3.3638 no .
C48 H42A 3.1590 no .
C56 H19 3.5761 no 3_767
C58 H3 3.3268 no 3_667
C58 H84A 3.4887 no 1_556
C58 H84B 2.6904 no 1_556
C59 H3 2.7428 no 3_667
C59 H81 3.1850 no 1_556
C59 H84B 2.8772 no 1_556
C60 H3 3.2097 no 3_667
C60 H4 3.2368 no 3_667
C61 H4 3.5964 no 3_667
C65 H11N 3.4359 no 4_565
C71 H67 3.4791 no 4_564
C73 H70A 3.1431 no 4_564
C74 H67 3.5044 no 4_564
C74 H70A 3.0229 no 4_564
C75 H67 3.2384 no 4_564
C76 H67 3.2392 no 4_564
C81 H59 3.4289 no 1_554
C84 H58 2.8682 no 1_554
C84 H59 3.4219 no 1_554
H1N Pd1 3.2051 no 3_667
H1N Cl1 3.5114 no 3_667
H1N Cl2 2.3827 no 3_667
H2 Cl2 3.4202 no 3_667
H2 Cl6 3.0442 no 3_666
H2 H35A 3.0707 no 3_666
H2N Cl1 2.9704 no 3_667
H2N Cl8 2.4482 no 3_667
H2N H8N 3.2789 no 3_667
H3 Br3G 3.4750 no .
H3 Cl6 3.0797 no 3_666
H3 C58 3.3268 no 3_667
H3 C59 2.7428 no 3_667
H3 C60 3.2097 no 3_667
H3 H53 3.0050 no 3_667
H3 H58 3.5183 no 3_667
H3 H59 2.5122 no 3_667
H3 H60 3.3394 no 3_667
H3N Cl3 2.3734 no 3_767
H3N H3N 3.4418 no 3_767
H4 C2G 3.1750 no 3_667
H4 C60 3.2368 no 3_667
H4 C61 3.5964 no 3_667
H4 H51 3.0365 no 3_667
H4 H53 3.5135 no 3_667
H4 H60 3.2215 no 3_667
H4N N1S 2.1634 no 3_766
H4N C1S 2.7066 no 3_766
H4N H56B 3.1033 no 3_767
H5 Cl8 3.2957 no 3_667
H5 H49B 3.5822 no 3_667
H5 H51 3.0984 no 3_667
H5N Cl4 2.5700 no 3_766
H5N H21A 3.1702 no 3_766
H5N H23 3.2758 no 3_766
H6N Cl2 2.2650 no 1_554
H6N C1T 3.3592 no .
H7A Cl8 3.1213 no 3_667
H7A C32 3.0733 no 1_556
H7A C33 2.9225 no 1_556
H7A H32 3.0520 no 1_556
H7A H33 2.7710 no 1_556
H7B Cl8 3.2042 no 3_667
H7B H32 3.5915 no 1_556
H7N Cl6 3.4727 no .
H7N C37 2.8822 no .
H7N C39 2.8855 no .
H7N H37 2.5608 no .
H7N H39 2.6437 no .
H8N Cl1 2.3936 no .
H8N H2N 3.2789 no 3_667
H8N H39 3.2700 no .
H8N H42A 3.2581 no .
H9 C1S 3.5993 no 1_556
H9 C1T 2.9431 no 1_556
H9N O2W 2.3003 no 1_556
H10 C11G 3.4386 no .
H10 C12G 3.1599 no .
H10N Pd6 3.5853 no 4_565
H10N Cl11 2.3263 no 4_565
H10N H11N 2.9964 no 4_565
H11 Cl4 3.4880 no 3_767
H11 N1S 3.4125 no 1_556
H11 C1S 3.2559 no 1_556
H11 H46 2.9430 no .
H11N Cl10 2.3386 no 4_564
H11N C65 3.4359 no 4_564
H11N H10N 2.9964 no 4_564
H11N H65 3.2027 no 4_564
H12 C11G 3.2322 no .
H12 C12G 3.3467 no .
H12N O1W 2.4558 no .
H12N H67 3.5124 no 4_564
H14A H45 3.4812 no .
H14B C45 3.0727 no .
H14B C46 3.0613 no .
H14B H45 2.5969 no .
H14B H46 2.6002 no .
H16 Cl3 3.4286 no 3_767
H18 Cl9 3.1151 no 3_767
H19 Cl9 2.7903 no 3_767
H19 C56 3.5761 no 3_767
H19 H56B 2.5970 no 3_767
H21A Cl5 2.8062 no 3_766
H21A H5N 3.1702 no 3_766
H21A H25 3.2748 no 3_766
H21B H56B 3.5551 no 3_767
H23 C23 3.2940 no 3_766
H23 C25 3.0886 no 3_766
H23 H5N 3.2758 no 3_766
H23 H23 3.2149 no 3_766
H23 H25 2.8587 no 3_766
H24 Br4G 3.1788 no .
H24 C9G 3.0121 no .
H24 C10G 2.9208 no .
H25 C23 3.2932 no 3_766
H25 H21A 3.2748 no 3_766
H25 H23 2.8587 no 3_766
H25 H44 3.3979 no .
H25 H45 3.1219 no .
H26 C8G 3.3544 no .
H26 C9G 3.4239 no .
H28B C44 2.8832 no .
H28B C45 3.3208 no .
H28B H44 2.3605 no .
H28B H45 3.1620 no .
H30 Cl4 3.3321 no 3_766
H31 Br4G 3.4993 no .
H31 C8G 3.3833 no .
H32 Cl8 3.4044 no 3_666
H32 H7A 3.0520 no 1_554
H32 H7B 3.5915 no 1_554
H33 Cl2 3.2783 no 1_554
H33 Cl7 3.1741 no 3_666
H33 Cl8 2.9064 no 3_666
H33 H7A 2.7710 no 1_554
H35A Cl2 3.4262 no 1_554
H35A C36 3.2282 no 3_666
H35A C37 2.8327 no 3_666
H35A C39 3.1967 no 3_666
H35A H2 3.0707 no 3_666
H35A H35A 3.4854 no 3_666
H35A H37 2.8984 no 3_666
H35A H39 3.4008 no 3_666
H35B Cl2 3.4972 no 1_554
H35B Cl7 2.8783 no 3_666
H35B C37 3.1092 no 3_666
H35B C39 3.4301 no 3_666
H35B H37 2.7351 no 3_666
H35B H39 3.2524 no 3_666
H37 Cl7 3.0052 no .
H37 N7 3.3870 no .
H37 C35 3.1549 no 3_666
H37 C36 3.4758 no 3_666
H37 H7N 2.5608 no .
H37 H35A 2.8984 no 3_666
H37 H35B 2.7351 no 3_666
H38 Br3G 3.1032 no .
H38 Cl7 3.4515 no 3_666
H39 Pd4 2.7711 no .
H39 Cl7 3.5668 no .
H39 N7 3.0140 no .
H39 N8 3.3735 no .
H39 C43 3.2152 no .
H39 C48 3.3638 no .
H39 H7N 2.6437 no .
H39 H8N 3.2700 no .
H39 H35A 3.4008 no 3_666
H39 H35B 3.2524 no 3_666
H40 Br3G 3.4821 no .
H40 C7G 3.5710 no .
H40 C12G 3.4898 no .
H42A C46 3.5114 no .
H42A C47 3.0935 no .
H42A C48 3.1590 no .
H42A H8N 3.2581 no .
H42A H47 3.2971 no .
H44 Cl5 2.7805 no .
H44 C28 3.3489 no .
H44 H25 3.3979 no .
H44 H28B 2.3605 no .
H45 Cl3 3.5944 no .
H45 C14 3.4579 no .
H45 C25 3.3978 no .
H45 H14A 3.4812 no .
H45 H14B 2.5969 no .
H45 H25 3.1219 no .
H45 H28B 3.1620 no .
H46 Cl3 3.5113 no .
H46 N1S 2.9032 no 1_556
H46 C1S 3.3195 no 1_556
H46 C11 3.4414 no .
H46 C14 3.4859 no .
H46 H11 2.9430 no .
H46 H14B 2.6002 no .
H47 Cl1 3.1759 no .
H47 N1S 3.0307 no 1_556
H47 C1S 2.8928 no 1_556
H47 C1T 3.3146 no 1_556
H47 H42A 3.2971 no .
H49B Br1G 2.9695 no .
H49B H5 3.5822 no 3_667
H51 Cl1 3.1286 no .
H51 C3 3.3208 no 3_667
H51 C4 2.8150 no 3_667
H51 C5 2.8738 no 3_667
H51 C6 3.4081 no 3_667
H51 H4 3.0365 no 3_667
H51 H5 3.0984 no 3_667
H53 Cl6 3.3017 no 1_556
H53 C1T 3.4072 no 1_556
H53 C3 3.1589 no 3_667
H53 C4 3.4289 no 3_667
H53 H3 3.0050 no 3_667
H53 H4 3.5135 no 3_667
H54 N1S 3.5353 no 1_556
H56A Cl5 3.0698 no 1_556
H56A Cl6 3.5678 no 1_556
H56A N1S 3.5580 no 1_556
H56A C1S 3.3363 no 1_556
H56B N1S 3.1935 no 1_556
H56B C1S 3.5006 no 1_556
H56B C19 3.2988 no 3_767
H56B H4N 3.1033 no 3_767
H56B H19 2.5970 no 3_767
H56B H21B 3.5551 no 3_767
H58 Cl5 3.5181 no 1_556
H58 Cl6 2.8594 no 1_556
H58 C84 2.8682 no 1_556
H58 H3 3.5183 no 3_667
H58 H84A 2.7678 no 1_556
H58 H84B 2.1416 no 1_556
H59 Br3G 3.5734 no 3_667
H59 Cl6 3.5201 no 1_556
H59 Cl7 3.1367 no 1_556
H59 C3 3.4419 no 3_667
H59 C81 3.4289 no 1_556
H59 C84 3.4219 no 1_556
H59 H3 2.5122 no 3_667
H59 H81 2.7225 no 1_556
H59 H84B 2.4752 no 1_556
H60 Br2G 3.2295 no .
H60 Br3G 3.3814 no 3_667
H60 H3 3.3394 no 3_667
H60 H4 3.2215 no 3_667
H61 Cl11 3.0851 no 4_565
H61 C2G 3.5444 no .
H61 C3G 3.0693 no .
H61 C4G 3.0805 no .
H63B C1G 3.0970 no .
H63B C5G 3.3658 no .
H63B C6G 2.9511 no .
H65 Pd6 3.1995 no 4_565
H65 C5G 3.1791 no .
H65 C6G 3.3714 no .
H65 H11N 3.2027 no 4_565
H67 C71 3.4791 no 4_565
H67 C74 3.5044 no 4_565
H67 C75 3.2384 no 4_565
H67 C76 3.2392 no 4_565
H67 H12N 3.5124 no 4_565
H67 H75 3.5716 no 4_565
H70A Cl10 3.3996 no 4_564
H70A C73 3.1431 no 4_565
H70A C74 3.0229 no 4_565
H70A H73 3.2327 no 4_565
H70A H74 3.0232 no 4_565
H70B Cl10 3.5590 no 4_564
H72 Cl10 3.1118 no 4_564
H73 H70A 3.2327 no 4_564
H74 O2W 3.2475 no .
H74 H70A 3.0232 no 4_564
H75 Cl11 3.5652 no 4_564
H75 O1W 3.3766 no .
H75 H67 3.5716 no 4_564
H77B Br1G 3.3119 no .
H77B C6G 3.5414 no .
H79 Br1G 3.5938 no .
H79 O1W 3.2586 no .
H81 C59 3.1850 no 1_554
H81 H59 2.7225 no 1_554
H82 O2W 3.2112 no .
H84A Cl5 3.0603 no .
H84A O2W 3.0314 no .
H84A C58 3.4887 no 1_554
H84A H58 2.7678 no 1_554
H84B Cl6 3.3163 no .
H84B C58 2.6904 no 1_554
H84B C59 2.8772 no 1_554
H84B H58 2.1416 no 1_554
H84B H59 2.4752 no 1_554

loop_
_geom_hbond_atom_site_label_D
_geom_hbond_atom_site_label_H
_geom_hbond_atom_site_label_A
_geom_hbond_site_symmetry_A
_geom_hbond_distance_DA
_geom_hbond_distance_DH
_geom_hbond_distance_HA
_geom_hbond_angle_DHA
_geom_hbond_publ_flag
N1 H1N Cl2 3_667 3.265(8) 0.930 2.383 158.3 no
N2 H2N Cl8 3_667 3.253(8) 0.930 2.448 144.9 no
N3 H3N Cl3 3_767 3.235(9) 0.930 2.373 153.9 no
N4 H4N N1S 3_766 2.965(14) 0.930 2.163 143.8 no
N6 H6N Cl2 1_554 3.159(8) 0.930 2.265 161.1 no
N8 H8N Cl1 . 3.298(9) 0.930 2.394 164.1 no
N10 H10N Cl11 4_565 3.176(13) 0.930 2.326 151.7 no
N11 H11N Cl10 4_564 3.215(14) 0.930 2.339 156.8 no

loop_
_geom_torsion_atom_site_label_1
_geom_torsion_atom_site_label_2
_geom_torsion_atom_site_label_3
_geom_torsion_atom_site_label_4
_geom_torsion
_geom_torsion_publ_flag
Cl1 Pd1 N1 C1 -164.4(4) no
Cl1 Pd1 N1 C42 71.1(5) no
Cl2 Pd1 N2 C6 158.2(4) no
Cl2 Pd1 N2 C7 -71.4(4) no
N1 Pd1 N2 C6 -14.2(5) no
N1 Pd1 N2 C7 116.1(5) no
N2 Pd1 N1 C1 18.1(4) no
N2 Pd1 N1 C42 -106.3(5) no
Cl3 Pd2 N3 C14 70.8(5) no
Cl3 Pd2 N3 C15 -164.9(4) no
Cl4 Pd2 N4 C20 166.6(4) no
Cl4 Pd2 N4 C21 -65.4(5) no
N3 Pd2 N4 C20 -11.9(5) no
N3 Pd2 N4 C21 116.1(6) no
N4 Pd2 N3 C14 -108.9(6) no
N4 Pd2 N3 C15 15.4(5) no
Cl5 Pd3 N5 C28 73.2(5) no
Cl5 Pd3 N5 C29 -159.2(4) no
Cl6 Pd3 N6 C34 167.8(4) no
Cl6 Pd3 N6 C35 -58.5(5) no
N5 Pd3 N6 C34 -15.0(4) no
N5 Pd3 N6 C35 118.7(5) no
N6 Pd3 N5 C28 -110.4(5) no
N6 Pd3 N5 C29 17.2(4) no
Cl7 Pd4 N7 C43 -162.3(5) no
Cl7 Pd4 N7 C84 67.7(5) no
Cl8 Pd4 N8 C48 164.1(5) no
Cl8 Pd4 N8 C49 -69.0(5) no
N7 Pd4 N8 C48 -17.7(5) no
N7 Pd4 N8 C49 109.2(5) no
N8 Pd4 N7 C43 15.7(6) no
N8 Pd4 N7 C84 -114.3(5) no
Cl9 Pd5 N9 C56 -70.6(6) no
Cl9 Pd5 N9 C57 162.4(5) no
Cl10 Pd5 N10 C62 -155.1(6) no
Cl10 Pd5 N10 C63 81.2(7) no
N9 Pd5 N10 C62 17.2(6) no
N9 Pd5 N10 C63 -106.4(7) no
N10 Pd5 N9 C56 109.4(7) no
N10 Pd5 N9 C57 -17.7(5) no
Cl11 Pd6 N11 C70 66.9(8) no
Cl11 Pd6 N11 C71 -156.9(7) no
Cl12 Pd6 N12 C76 161.8(7) no
Cl12 Pd6 N12 C77 -74.1(9) no
N11 Pd6 N12 C76 -20.9(8) no
N11 Pd6 N12 C77 103.2(9) no
N12 Pd6 N11 C70 -115.6(9) no
N12 Pd6 N11 C71 20.6(7) no
Pd1 N1 C1 C2 160.5(7) no
Pd1 N1 C1 C6 -20.2(9) no
Pd1 N1 C42 C41 -170.5(5) no
C1 N1 C42 C41 68.7(10) no
C42 N1 C1 C2 -75.5(10) no
C42 N1 C1 C6 103.9(9) no
Pd1 N2 C6 C1 6.8(9) no
Pd1 N2 C6 C5 -169.7(7) no
Pd1 N2 C7 C8 -52.1(8) no
C6 N2 C7 C8 75.6(10) no
C7 N2 C6 C1 -124.6(8) no
C7 N2 C6 C5 58.8(11) no
Pd2 N3 C14 C13 -173.2(6) no
Pd2 N3 C15 C16 165.2(7) no
Pd2 N3 C15 C20 -16.5(10) no
C14 N3 C15 C16 -71.4(11) no
C14 N3 C15 C20 106.9(10) no
C15 N3 C14 C13 65.4(10) no
Pd2 N4 C20 C15 5.8(11) no
Pd2 N4 C20 C19 -170.6(6) no
Pd2 N4 C21 C22 -48.0(10) no
C20 N4 C21 C22 75.9(10) no
C21 N4 C20 C15 -123.6(10) no
C21 N4 C20 C19 60.0(11) no
Pd3 N5 C28 C27 -157.6(7) no
Pd3 N5 C29 C30 165.8(5) no
Pd3 N5 C29 C34 -16.9(7) no
C28 N5 C29 C30 -72.5(10) no
C28 N5 C29 C34 104.9(9) no
C29 N5 C28 C27 80.3(10) no
Pd3 N6 C34 C29 10.2(10) no
Pd3 N6 C34 C33 -171.7(6) no
Pd3 N6 C35 C36 -53.1(10) no
C34 N6 C35 C36 77.4(10) no
C35 N6 C34 C29 -124.8(9) no
C35 N6 C34 C33 53.4(10) no
Pd4 N7 C43 C44 167.0(8) no
Pd4 N7 C43 C48 -10.8(11) no
Pd4 N7 C84 C83 49.6(10) no
C43 N7 C84 C83 -76.4(11) no
C84 N7 C43 C44 -64.5(13) no
C84 N7 C43 C48 117.7(10) no
Pd4 N8 C48 C43 16.8(10) no
Pd4 N8 C48 C47 -163.0(7) no
Pd4 N8 C49 C50 175.5(6) no
C48 N8 C49 C50 -60.4(10) no
C49 N8 C48 C43 -108.4(9) no
C49 N8 C48 C47 71.8(12) no
Pd5 N9 C56 C55 -67.3(11) no
Pd5 N9 C57 C58 -162.5(8) no
Pd5 N9 C57 C62 16.0(11) no
C56 N9 C57 C58 65.5(12) no
C56 N9 C57 C62 -116.1(10) no
C57 N9 C56 C55 57.2(11) no
Pd5 N10 C62 C57 -13.6(12) no
Pd5 N10 C62 C61 163.3(6) no
Pd5 N10 C63 C64 -61.4(12) no
C62 N10 C63 C64 177.2(9) no
C63 N10 C62 C57 114.4(11) no
C63 N10 C62 C61 -68.7(12) no
Pd6 N11 C70 C69 45.3(17) no
Pd6 N11 C71 C72 165.2(9) no
Pd6 N11 C71 C76 -18.1(14) no
C70 N11 C71 C72 -59.8(18) no
C70 N11 C71 C76 116.9(16) no
C71 N11 C70 C69 -84.4(19) no
Pd6 N12 C76 C71 16.1(14) no
Pd6 N12 C76 C75 -158.7(10) no
Pd6 N12 C77 C78 -178.7(9) no
C76 N12 C77 C78 -56.9(16) no
C77 N12 C76 C71 -107.2(13) no
C77 N12 C76 C75 78.0(16) no
N1 C1 C2 C3 175.7(8) no
N1 C1 C6 N2 9.3(13) no
N1 C1 C6 C5 -174.0(8) no
C2 C1 C6 N2 -171.4(8) no
C2 C1 C6 C5 5.3(14) no
C6 C1 C2 C3 -3.7(14) no
Br1G C1G C2G C3G 177.7(12) no
Br1G C1G C6G C5G 178.7(14) no
C2G C1G C6G C5G 1(3) no
C6G C1G C2G C3G -5(3) no
C1 C2 C3 C4 -0.4(16) no
C1G C2G C3G Br2G -179.9(14) no
C1G C2G C3G C4G 3(3) no
C2 C3 C4 C5 2.7(16) no
Br2G C3G C4G C5G -174.0(13) no
C2G C3G C4G C5G 3(3) no
C3 C4 C5 C6 -1.0(16) no
C3G C4G C5G C6G -6(3) no
C4 C5 C6 N2 173.4(9) no
C4 C5 C6 C1 -3.0(15) no
C4G C5G C6G C1G 4(3) no
N2 C7 C8 C9 96.8(10) no
N2 C7 C8 C10 -84.1(11) no
Br3G C7G C8G C9G -176.3(10) no
Br3G C7G C12G C11G 168.1(14) no
C8G C7G C12G C11G -13(3) no
C12G C7G C8G C9G 5(3) no
C7 C8 C9 C11 178.8(9) no
C7 C8 C10 C12 179.2(8) no
C9 C8 C10 C12 -1.7(15) no
C10 C8 C9 C11 -0.3(16) no
C7G C8G C9G Br4G -177.2(12) no
C7G C8G C9G C10G 1(3) no
C8 C9 C11 C13 3.3(17) no
Br4G C9G C10G C11G 179.1(16) no
C8G C9G C10G C11G 0(4) no
C8 C10 C12 C13 0.9(16) no
C9G C10G C11G C12G -9(4) no
C9 C11 C13 C12 -4.0(16) no
C9 C11 C13 C14 -177.5(9) no
C10G C11G C12G C7G 15(4) no
C10 C12 C13 C11 1.9(16) no
C10 C12 C13 C14 175.5(9) no
C11 C13 C14 N3 72.0(13) no
C12 C13 C14 N3 -101.4(11) no
N3 C15 C16 C17 175.3(8) no
N3 C15 C20 N4 7.2(15) no
N3 C15 C20 C19 -176.3(8) no
C16 C15 C20 N4 -174.6(10) no
C16 C15 C20 C19 1.9(17) no
C20 C15 C16 C17 -2.9(18) no
C15 C16 C17 C18 4.3(18) no
C16 C17 C18 C19 -5(2) no
C17 C18 C19 C20 4(2) no
C18 C19 C20 N4 174.1(11) no
C18 C19 C20 C15 -2.6(17) no
N4 C21 C22 C23 89.2(11) no
N4 C21 C22 C24 -88.2(11) no
C21 C22 C23 C25 -178.1(8) no
C21 C22 C24 C26 177.0(8) no
C23 C22 C24 C26 -0.5(14) no
C24 C22 C23 C25 -0.7(15) no
C22 C23 C25 C27 -0.1(15) no
C22 C24 C26 C27 2.6(15) no
C23 C25 C27 C26 2.2(15) no
C23 C25 C27 C28 179.1(8) no
C24 C26 C27 C25 -3.5(16) no
C24 C26 C27 C28 179.6(9) no
C25 C27 C28 N5 84.8(12) no
C26 C27 C28 N5 -98.4(11) no
N5 C29 C30 C31 174.7(7) no
N5 C29 C34 N6 4.7(11) no
N5 C29 C34 C33 -173.5(6) no
C30 C29 C34 N6 -178.3(9) no
C30 C29 C34 C33 3.4(14) no
C34 C29 C30 C31 -2.3(15) no
C29 C30 C31 C32 -0.1(14) no
C30 C31 C32 C33 1.0(14) no
C31 C32 C33 C34 0.2(15) no
C32 C33 C34 N6 179.5(9) no
C32 C33 C34 C29 -2.2(14) no
N6 C35 C36 C37 102.9(10) no
N6 C35 C36 C38 -78.2(11) no
C35 C36 C37 C39 177.9(8) no
C35 C36 C38 C40 178.3(8) no
C37 C36 C38 C40 -2.8(15) no
C38 C36 C37 C39 -1.0(15) no
C36 C37 C39 C41 6.1(15) no
C36 C38 C40 C41 1.5(15) no
C37 C39 C41 C40 -7.1(14) no
C37 C39 C41 C42 -179.8(8) no
C38 C40 C41 C39 3.5(14) no
C38 C40 C41 C42 176.0(9) no
C39 C41 C42 N1 80.2(12) no
C40 C41 C42 N1 -92.2(11) no
N7 C43 C44 C45 -174.9(10) no
N7 C43 C48 N8 -3.9(14) no
N7 C43 C48 C47 175.9(9) no
C44 C43 C48 N8 178.1(9) no
C44 C43 C48 C47 -2.1(16) no
C48 C43 C44 C45 2.9(17) no
C43 C44 C45 C46 -3.2(19) no
C44 C45 C46 C47 2.6(19) no
C45 C46 C47 C48 -1.7(16) no
C46 C47 C48 N8 -178.8(9) no
C46 C47 C48 C43 1.4(15) no
N8 C49 C50 C51 -77.4(12) no
N8 C49 C50 C52 103.2(11) no
C49 C50 C51 C53 178.9(9) no
C49 C50 C52 C54 179.3(9) no
C51 C50 C52 C54 -0.2(16) no
C52 C50 C51 C53 -1.6(15) no
C50 C51 C53 C55 1.8(16) no
C50 C52 C54 C55 1.7(16) no
C51 C53 C55 C54 -0.3(17) no
C51 C53 C55 C56 179.4(9) no
C52 C54 C55 C53 -1.5(16) no
C52 C54 C55 C56 178.9(9) no
C53 C55 C56 N9 -89.4(13) no
C54 C55 C56 N9 90.2(12) no
N9 C57 C58 C59 177.8(9) no
N9 C57 C62 N10 -1.5(15) no
N9 C57 C62 C61 -178.4(8) no
C58 C57 C62 N10 176.8(10) no
C58 C57 C62 C61 -0.1(16) no
C62 C57 C58 C59 -0.4(17) no
C57 C58 C59 C60 0.9(19) no
C58 C59 C60 C61 -1(2) no
C59 C60 C61 C62 0.2(19) no
C60 C61 C62 N10 -176.9(10) no
C60 C61 C62 C57 0.2(16) no
N10 C63 C64 C65 -79.3(15) no
N10 C63 C64 C66 98.5(13) no
C63 C64 C65 C67 -172.6(12) no
C63 C64 C66 C68 174.9(11) no
C65 C64 C66 C68 -7.2(19) no
C66 C64 C65 C67 10(2) no
C64 C65 C67 C69 -7(3) no
C64 C66 C68 C69 3(2) no
C65 C67 C69 C68 3(3) no
C65 C67 C69 C70 176.3(13) no
C66 C68 C69 C67 -1(3) no
C66 C68 C69 C70 -173.7(14) no
C67 C69 C70 N11 -85.4(19) no
C68 C69 C70 N11 87(3) no
N11 C71 C72 C73 -176.8(12) no
N11 C71 C76 N12 1.6(19) no
N11 C71 C76 C75 175.9(12) no
C72 C71 C76 N12 178.6(12) no
C72 C71 C76 C75 -7(3) no
C76 C71 C72 C73 6(2) no
C71 C72 C73 C74 -3(3) no
C72 C73 C74 C75 -1(3) no
C73 C74 C75 C76 1(3) no
C74 C75 C76 N12 177.8(13) no
C74 C75 C76 C71 4(3) no
N12 C77 C78 C79 -82.3(18) no
N12 C77 C78 C80 97.1(16) no
C77 C78 C79 C81 178.2(13) no
C77 C78 C80 C82 -179.8(12) no
C79 C78 C80 C82 -0(3) no
C80 C78 C79 C81 -1(3) no
C78 C79 C81 C83 3(3) no
C78 C80 C82 C83 0(3) no
C79 C81 C83 C82 -2.6(18) no
C79 C81 C83 C84 179.9(12) no
C80 C82 C83 C81 1.1(19) no
C80 C82 C83 C84 178.5(12) no
C81 C83 C84 N7 -91.6(13) no
C82 C83 C84 N7 91.0(14) no

loop_
_platon_squeeze_void_nr
_platon_squeeze_void_average_x
_platon_squeeze_void_average_y
_platon_squeeze_void_average_z
_platon_squeeze_void_volume
_platon_squeeze_void_count_electrons
_platon_squeeze_void_content
1 -0.139 0.250 -0.123 2481 514 ' '
2 1.139 0.750 -0.077 2481 514 ' '
